data_7132223
loop_
_publ_author_name
'Shudo, Hiroki'
'Kuwayama, Motonobu'
'Segawa, Yasutomo'
'Yagi, Akiko'
'Itami, Kenichiro'

_publ_section_title
;
 Half-substituted fluorocycloparaphenylenes with high symmetry: Synthesis,
 properties and derivatization to densely substituted carbon nanorings
;
_journal_name_full 'Chemical Communications'
_journal_paper_doi 10.1039/D3CC04887J
_journal_year 2023
_chemical_formula_moiety '4(C24 H8 F8), 8(C3 H3)'
_chemical_formula_sum 'C120 H56 F32'
_chemical_formula_weight 2105.64
_space_group_crystal_system monoclinic
_space_group_IT_number 13
_space_group_name_Hall '-P 2yc'
_space_group_name_H-M_alt 'P 1 2/c 1'
_atom_sites_solution_hydrogens geom
_atom_sites_solution_primary iterative
_audit_creation_date 2022-10-21
_audit_creation_method
;
Olex2 1.3-ac4
(compiled 2018.12.05 svn.r3537 for Rigaku Oxford Diffraction, GUI svn.r5625)
;
_audit_update_record
;
2023-02-16 deposited with the CCDC.	2023-10-18 downloaded from the CCDC.
;
_cell_angle_alpha 90
_cell_angle_beta 110.529(3)
_cell_angle_gamma 90
_cell_formula_units_Z 4
_cell_length_a 19.8837(5)
_cell_length_b 18.2597(4)
_cell_length_c 27.4771(8)
_cell_measurement_reflns_used 19126
_cell_measurement_temperature 123(2)
_cell_measurement_theta_max 26.5330
_cell_measurement_theta_min 1.9240
_cell_volume 9342.6(5)
_computing_cell_refinement 'CrysAlisPro 1.171.40.39a (Rigaku OD, 2019)'
_computing_data_collection 'CrysAlisPro 1.171.40.39a (Rigaku OD, 2019)'
_computing_data_reduction 'CrysAlisPro 1.171.40.39a (Rigaku OD, 2019)'
_computing_molecular_graphics 'Olex2 (Dolomanov et al., 2009)'
_computing_publication_material 'Olex2 (Dolomanov et al., 2009)'
_computing_structure_refinement 'ShelXL (Sheldrick, 2015)'
_computing_structure_solution 'olex2.solve (Bourhis et al., 2015)'
_diffrn_ambient_temperature 123(2)
_diffrn_detector 'CCD plate'
_diffrn_detector_area_resol_mean 5.8140
_diffrn_detector_type 'Pilatus 200K'
_diffrn_measured_fraction_theta_full 1.000
_diffrn_measured_fraction_theta_max 0.882
_diffrn_measurement_details
;
List of Runs (angles in degrees, time in seconds):

  # Type    Start    End  Width  t~exp~   \w     \q     \k     \f   Frames
#--------------------------------------------------------------------------
  1  \w    -31.00  17.00   0.50   70.00    --   20.11 -67.00 -72.00   96
  2  \w    -71.00 -46.00   0.50   70.00    --  -19.64 -67.00 -72.00   50
  3  \w    -78.00 -44.00   0.50   70.00    --   20.11-179.00 -60.00   68
  4  \w    -91.00 -47.00   0.50   70.00    --   20.11-179.00  30.00   88
  5  \w   -119.00 -13.00   0.50   70.00    --  -19.64 -57.00 150.00  212
  6  \w    -31.00 104.00   0.50   70.00    --   20.11  67.00  62.00  270
  7  \w     38.00  93.00   0.50   70.00    --   20.11 179.00 -30.00  110
  8  \w     54.00  79.00   0.50   70.00    --   20.11 179.00-180.00   50
;
_diffrn_measurement_device 'four-circle diffractometer'
_diffrn_measurement_device_type 'ROD, Synergy Custom system, Pilatus 200K'
_diffrn_measurement_method '\w scans'
_diffrn_measurement_specimen_support 'Mitegen 50um'
_diffrn_orient_matrix_type 'CrysAlisPro convention (1999,Acta A55,543-557)'
_diffrn_orient_matrix_UB_11 -0.0222406000
_diffrn_orient_matrix_UB_12 0.0295451000
_diffrn_orient_matrix_UB_13 0.0016614000
_diffrn_orient_matrix_UB_21 -0.0191746000
_diffrn_orient_matrix_UB_22 -0.0025623000
_diffrn_orient_matrix_UB_23 -0.0271091000
_diffrn_orient_matrix_UB_31 -0.0242538000
_diffrn_orient_matrix_UB_32 -0.0250946000
_diffrn_orient_matrix_UB_33 0.0047220000
_diffrn_radiation_collimation 0.3
_diffrn_radiation_monochromator mirror
_diffrn_radiation_probe x-ray
_diffrn_radiation_type MoK\a
_diffrn_radiation_wavelength 0.71073
_diffrn_reflns_av_R_equivalents 0.0345
_diffrn_reflns_av_unetI/netI 0.0361
_diffrn_reflns_Laue_measured_fraction_full 1.000
_diffrn_reflns_Laue_measured_fraction_max 0.882
_diffrn_reflns_limit_h_max 23
_diffrn_reflns_limit_h_min -21
_diffrn_reflns_limit_k_max 22
_diffrn_reflns_limit_k_min -22
_diffrn_reflns_limit_l_max 32
_diffrn_reflns_limit_l_min -32
_diffrn_reflns_number 58989
_diffrn_reflns_point_group_measured_fraction_full 1.000
_diffrn_reflns_point_group_measured_fraction_max 0.882
_diffrn_reflns_theta_full 25.000
_diffrn_reflns_theta_max 27.094
_diffrn_reflns_theta_min 1.562
_diffrn_source 'Rotating-anode X-ray tube'
_diffrn_source_current 24.0
_diffrn_source_power 1.2
_diffrn_source_target Mo
_diffrn_source_type 'Rigaku (Mo) X-ray Source'
_diffrn_source_voltage 50.0
_exptl_absorpt_coefficient_mu 0.131
_exptl_absorpt_correction_T_max 1.00000
_exptl_absorpt_correction_T_min 0.80207
_exptl_absorpt_correction_type multi-scan
_exptl_absorpt_process_details
;
CrysAlisPro 1.171.40.39a (Rigaku Oxford Diffraction, 2019)
Empirical absorption correction using spherical harmonics,
 implemented in SCALE3 ABSPACK scaling algorithm.
;
_exptl_crystal_colour colourless
_exptl_crystal_colour_primary colourless
_exptl_crystal_density_diffrn 1.497
_exptl_crystal_description block
_exptl_crystal_F_000 4256
_exptl_crystal_size_max 0.1
_exptl_crystal_size_mid 0.1
_exptl_crystal_size_min 0.05
_refine_diff_density_max 2.427
_refine_diff_density_min -0.663
_refine_diff_density_rms 0.106
_refine_ls_extinction_method none
_refine_ls_goodness_of_fit_ref 1.035
_refine_ls_hydrogen_treatment constr
_refine_ls_matrix_type full
_refine_ls_number_parameters 1703
_refine_ls_number_reflns 18190
_refine_ls_number_restraints 264
_refine_ls_restrained_S_all 1.053
_refine_ls_R_factor_all 0.1261
_refine_ls_R_factor_gt 0.0894
_refine_ls_shift/su_max 0.001
_refine_ls_shift/su_mean 0.000
_refine_ls_structure_factor_coef Fsqd
_refine_ls_weighting_details 'w=1/[\s^2^(Fo^2^)+(0.1730P)^2^+11.2567P] where P=(Fo^2^+2Fc^2^)/3'
_refine_ls_weighting_scheme calc
_refine_ls_wR_factor_gt 0.2678
_refine_ls_wR_factor_ref 0.3037
_reflns_Friedel_coverage 0.000
_reflns_number_gt 12019
_reflns_number_total 18190
_reflns_threshold_expression 'I > 2\s(I)'
_cod_data_source_file d3cc04887j2.cif
_cod_data_source_block compound_1
_cod_original_cell_volume 9342.6(4)
_cod_database_code 7132223
_shelx_shelxl_version_number 2018/3
_chemical_oxdiff_formula 'C H F'
_shelx_space_group_comment
;
The symmetry employed for this shelxl refinement is uniquely defined
by the following loop, which should always be used as a source of
symmetry information in preference to the above space-group names.
They are only intended as comments.
;
_shelx_estimated_absorpt_t_max 0.993
_shelx_estimated_absorpt_t_min 0.987
_diffrn_oxdiff_digest_frames
;
01ca4c5ba295477fb6f7647b30025ff8a100025dc65
;
_reflns_odcompleteness_completeness 99.91
_reflns_odcompleteness_iscentric 1
_reflns_odcompleteness_theta 25.01
_olex2_refinement_description
;
1. Fixed Uiso
 At 1.2 times of:
  All C(H) groups
2. Restrained distances
 C125-C126 = C125-C124 = C124-C123 = C122-C123 = C121-C122 = C121-C126 = C132-
 C127 = C132-C131 = C130-C131 = C130-C129 = C129-C128 = C127-C128
 1.39 with sigma of 0.02
 C67-C72 = C68-C67 = C68-C69 = C69-C70 = C71-C70 = C71-C72
 1.39 with sigma of 0.02
 C139-C140 = C140-C141
 1.39 with sigma of 0.02
 C4-C3 = C3-C2 = C1-C2 = C1-C6 = C6-C5 = C5-C4 = C7-C12 = C8-C7 = C8-C9 = C10-
 C9 = C10-C11 = C12-C11 = C15-C14 = C16-C15 = C16-C17 = C17-C18 = C18-C13 = C14-
 C13 = C24-C19 = C24-C23 = C22-C23 = C21-C20 = C21-C22 = C20-C19 = C26-C25 =
 C27-C26 = C27-C28 = C29-C28 = C29-C30 = C30-C25 = C36-C31 = C35-C36 = C34-C35 =
  C34-C33 = C33-C32 = C32-C31 = C41-C42 = C40-C41 = C40-C39 = C39-C38 = C38-C37
 = C42-C37 = C44-C45 = C43-C44 = C43-C48 = C48-C47 = C47-C46 = C45-C46
 1.39 with sigma of 0.02
 F10-C27 = F9-C26 = F7-C24 = F8-C23 = F11-C36 = F12-C35 = F14-C39 = F13-C38 =
 F15-C48 = F16-C47 = F1-C2 = F2-C3 = F3-C8 = F4-C9 = F5-C14 = F6-C15
 1.35 with sigma of 0.02
 C133_$1-C133 = C134-C133 = C135-C134
 1.39 with sigma of 0.005
 C137-C136 = C138-C137 = C138-C136_$1
 1.39 with sigma of 0.005
 C145-C144 = C146-C145 = C147-C146 = C147-C142 = C143-C142 = C144-C143
 1.39 with sigma of 0.005
3. Uiso/Uaniso restraints and constraints
Uanis(C8) \\sim Ueq: with sigma of 0.02 and sigma for terminal atoms of 0.02
Uanis(C14) \\sim Ueq: with sigma of 0.02 and sigma for terminal atoms of 0.002
Uanis(C144) \\sim Ueq: with sigma of 0.02 and sigma for terminal atoms of 0.02
Uanis(C125) \\sim Ueq, Uanis(C124) \\sim Ueq, Uanis(C123) \\sim Ueq,
Uanis(C122) \\sim Ueq, Uanis(C121) \\sim Ueq, Uanis(C126) \\sim Ueq,
Uanis(C128) \\sim Ueq, Uanis(C127) \\sim Ueq, Uanis(C132) \\sim Ueq,
Uanis(C131) \\sim Ueq, Uanis(C130) \\sim Ueq, Uanis(C129) \\sim Ueq: with sigma
of 0.02 and sigma for terminal atoms of 0.02
Uanis(C135) \\sim Ueq, Uanis(C134) \\sim Ueq, Uanis(C133) \\sim Ueq,
Uanis(C141) \\sim Ueq, Uanis(C140) \\sim Ueq, Uanis(C139) \\sim Ueq: with sigma
of 0.02 and sigma for terminal atoms of 0.02
4. Rigid body (RIGU) restrains
 F29, C86
 with sigma for 1-2 distances of 0.002 and sigma for 1-3 distances of 0.002
 F18, C51
 with sigma for 1-2 distances of 0.004 and sigma for 1-3 distances of 0.004
 C144, C143, C142, C147, C146, C145
 with sigma for 1-2 distances of 0.004 and sigma for 1-3 distances of 0.004
5. Others
 Sof(H113)=Sof(H114)=Sof(F37)=Sof(F38)=1-FVAR(1)
 Sof(F41)=Sof(F42)=Sof(H111)=Sof(H110)=FVAR(1)
 Fixed Sof: C2(0.5) C3(0.5) C4(0.5) C5(0.5) H5(0.5) C6(0.5) H6(0.5) C1(0.5)
 C7(0.5) C8(0.5) C12(0.5) H12(0.5) C9(0.5) C11(0.5) H11(0.5) C10(0.5) C46(0.5)
 C45(0.5) H45(0.5) C47(0.5) C44(0.5) H44(0.5) C48(0.5) C43(0.5) C13(0.5)
 C14(0.5) C18(0.5) H18(0.5) C15(0.5) C17(0.5) H17(0.5) C16(0.5) C19(0.5)
 C24(0.5) C20(0.5) H20(0.5) C23(0.5) C22(0.5) C25(0.5) C26(0.5) C30(0.5)
 H30(0.5) C27(0.5) C29(0.5) H29(0.5) C28(0.5) C31(0.5) C36(0.5) C32(0.5)
 H32(0.5) C35(0.5) C33(0.5) H33(0.5) C34(0.5) C37(0.5) C38(0.5) C42(0.5)
 H42(0.5) C39(0.5) C41(0.5) H41(0.5) C40(0.5) C21(0.5) H21(0.5) F3(0.5) F4(0.5)
 F7(0.5) F8(0.5) F11(0.5) F12(0.5) F10(0.5) F13(0.5) F14(0.5) F15(0.5) F16(0.5)
 F5(0.5) F6(0.5) F9(0.5) F2(0.5) F1(0.5) C144(0.5) H144(0.5) C143(0.5)
 H143(0.5) C142(0.5) H142(0.5) C147(0.5) H147(0.5) C146(0.5) H146(0.5)
 C145(0.5) H145(0.5)
6.a Aromatic/amide H refined with riding coordinates:
 C93(H93), C92(H92), C78(H78), C77(H77), C68(H68), C80(H80), C81(H81),
 C69(H69), C66(H66), C56(H56), C89(H89), C53(H53), C65(H65), C57(H57), C90(H90),
  C54(H54), C116(H116), C117(H117), C107(H107), C102(H102), C111(H111),
 C108(H108), C101(H101), C113(H113), C110(H110), C114(H114), C136(H136),
 C138(H138), C137(H137), C128(H128), C126(H126), C131(H131), C121(H121),
 C130(H130), C129(H129), C124(H124), C127(H127), C123(H123), C132(H132),
 C125(H125), C122(H122), C135(H135), C134(H134), C133(H133), C5(H5), C6(H6),
 C12(H12), C11(H11), C45(H45), C44(H44), C18(H18), C17(H17), C20(H20), C30(H30),
  C29(H29), C32(H32), C33(H33), C42(H42), C41(H41), C21(H21), C140(H140),
 C141(H141), C139(H139), C144(H144), C143(H143), C142(H142), C147(H147),
 C146(H146), C145(H145)
;
_olex2_exptl_crystal_mounting_method loop
_olex2_submission_special_instructions 'No special instructions were received'
_oxdiff_exptl_absorpt_empirical_details
;
Empirical correction (ABSPACK) includes:
- Absorption correction using spherical harmonics
- Frame scaling
;
_oxdiff_exptl_absorpt_empirical_full_max 1.494
_oxdiff_exptl_absorpt_empirical_full_min 0.734

loop_
_space_group_symop_operation_xyz
'x, y, z'
'-x, y, -z+1/2'
'-x, -y, -z'
'x, -y, z-1/2'

loop_
_atom_site_label
_atom_site_type_symbol
_atom_site_fract_x
_atom_site_fract_y
_atom_site_fract_z
_atom_site_U_iso_or_equiv
_atom_site_adp_type
_atom_site_occupancy
_atom_site_site_symmetry_order
_atom_site_calc_flag
_atom_site_refinement_flags_posn
_atom_site_refinement_flags_adp
_atom_site_refinement_flags_occupancy
_atom_site_disorder_assembly
_atom_site_disorder_group
F25 F 0.22349(13) 0.43427(12) 0.31158(9) 0.0540(6) Uani 1 1 d . . . . .
F26 F 0.32630(14) 0.43396(13) 0.40305(9) 0.0576(6) Uani 1 1 d . . . . .
F32 F 0.83702(14) 0.67008(13) 0.27682(10) 0.0629(7) Uani 1 1 d . . . . .
F27 F 0.43673(14) 0.67208(14) 0.46383(10) 0.0668(7) Uani 1 1 d . . . . .
F20 F 0.08669(16) 0.07497(13) 0.04495(11) 0.0681(7) Uani 1 1 d . . . . .
F22 F 0.29129(16) 0.30974(14) 0.20495(12) 0.0769(8) Uani 1 1 d . . . . .
F31 F 0.84171(15) 0.67453(16) 0.37315(11) 0.0749(8) Uani 1 1 d . . . . .
F21 F 0.19560(18) 0.30964(14) 0.11103(11) 0.0780(9) Uani 1 1 d . . . . .
F19 F -0.05483(17) 0.06858(15) 0.00801(11) 0.0758(8) Uani 1 1 d . . . . .
F40 F 0.12455(12) 0.33382(12) 0.30566(16) 0.0928(12) Uani 1 1 d . . . . .
F34 F -0.06948(17) 0.96978(15) 0.37724(14) 0.0899(11) Uani 1 1 d . . . . .
F28 F 0.57777(15) 0.68027(17) 0.49231(13) 0.0876(10) Uani 1 1 d . . . . .
F30 F 0.79822(14) 0.45156(18) 0.44873(10) 0.0763(8) Uani 1 1 d . . . . .
F23 F 0.34235(16) 0.07341(15) 0.29557(14) 0.0848(9) Uani 1 1 d . . . . .
F39 F 0.15624(14) 0.39141(18) 0.39851(14) 0.0963(12) Uani 1 1 d . . . . .
F33 F -0.10105(18) 1.02335(13) 0.28373(16) 0.0960(12) Uani 1 1 d . . . . .
F29 F 0.70183(16) 0.4551(2) 0.49564(10) 0.0857(9) Uani 1 1 d . U . . .
F24 F 0.33465(17) 0.07080(18) 0.38922(15) 0.0975(11) Uani 1 1 d . . . . .
F36 F 0.19169(15) 0.7515(3) 0.50197(11) 0.1113(14) Uani 1 1 d . . . . .
F35 F 0.17620(16) 0.8880(2) 0.46612(13) 0.1091(14) Uani 1 1 d . . . . .
F41 F -0.04663(17) 0.4861(2) 0.43814(13) 0.0793(13) Uani 0.795(5) 1 d . . P A 1
F42 F -0.03302(18) 0.6188(2) 0.47738(12) 0.0804(13) Uani 0.795(5) 1 d . . P A 1
F17 F -0.27962(18) 0.2950(2) 0.04422(14) 0.0999(11) Uani 1 1 d . . . . .
F18 F -0.1759(2) 0.2937(2) 0.00506(13) 0.0993(11) Uani 1 1 d . U . . .
C93 C 0.77181(18) 0.48861(19) 0.28823(13) 0.0358(7) Uani 1 1 d . . . . .
H93 H 0.759261 0.444046 0.269369 0.043 Uiso 1 1 calc R . . . .
C73 C 0.24561(19) 0.55741(19) 0.29355(14) 0.0390(8) Uani 1 1 d . . . . .
C92 C 0.77449(17) 0.4907(2) 0.33905(14) 0.0392(8) Uani 1 1 d . . . . .
H92 H 0.764062 0.447617 0.354492 0.047 Uiso 1 1 calc R . . . .
C94 C 0.78701(18) 0.55014(19) 0.26366(14) 0.0385(8) Uani 1 1 d . . . . .
C91 C 0.79236(18) 0.5553(2) 0.36820(14) 0.0436(9) Uani 1 1 d . . . . .
C76 C 0.3591(2) 0.5582(2) 0.39288(14) 0.0420(9) Uani 1 1 d . . . . .
C78 C 0.2835(2) 0.62144(19) 0.31510(16) 0.0433(9) Uani 1 1 d . . . . .
H78 H 0.271557 0.665942 0.296088 0.052 Uiso 1 1 calc R . . . .
C74 C 0.2600(2) 0.4976(2) 0.32736(14) 0.0413(8) Uani 1 1 d . . . . .
C79 C 0.4338(2) 0.5523(2) 0.42933(14) 0.0459(9) Uani 1 1 d . . . . .
C95 C 0.8161(2) 0.6095(2) 0.29604(16) 0.0470(9) Uani 1 1 d . . . . .
C77 C 0.3371(2) 0.6214(2) 0.36268(15) 0.0457(9) Uani 1 1 d . . . . .
H77 H 0.360494 0.666385 0.375842 0.055 Uiso 1 1 calc R . . . .
C96 C 0.8190(2) 0.6113(2) 0.34658(16) 0.0493(10) Uani 1 1 d . . . . .
C75 C 0.3144(2) 0.4976(2) 0.37506(14) 0.0439(9) Uani 1 1 d . . . . .
C68 C 0.27569(19) 0.2562(2) 0.30184(18) 0.0510(10) Uani 1 1 d D . . . .
H68 H 0.265573 0.300596 0.282580 0.061 Uiso 1 1 calc R . . . .
C88 C 0.7636(2) 0.5670(2) 0.41079(14) 0.0474(9) Uani 1 1 d . . . . .
C80 C 0.4749(2) 0.4918(2) 0.42723(14) 0.0469(9) Uani 1 1 d . . . . .
H80 H 0.451340 0.446946 0.413954 0.056 Uiso 1 1 calc R . . . .
C81 C 0.5492(2) 0.4944(2) 0.44382(14) 0.0499(10) Uani 1 1 d . . . . .
H81 H 0.575361 0.451466 0.442305 0.060 Uiso 1 1 calc R . . . .
C69 C 0.27205(19) 0.2552(2) 0.35080(16) 0.0487(9) Uani 1 1 d D . . . .
H69 H 0.260320 0.298832 0.364845 0.058 Uiso 1 1 calc R . . . .
C82 C 0.5864(2) 0.5598(3) 0.46286(15) 0.0543(11) Uani 1 1 d . . . . .
C84 C 0.4722(2) 0.6126(2) 0.45567(15) 0.0514(10) Uani 1 1 d . . . . .
C87 C 0.7586(2) 0.5110(3) 0.44347(15) 0.0543(11) Uani 1 1 d . . . . .
C58 C 0.0888(3) 0.1926(2) 0.08021(16) 0.0529(11) Uani 1 1 d . . . . .
C70 C 0.2854(2) 0.1906(2) 0.38054(18) 0.0555(11) Uani 1 1 d D . . . .
C66 C 0.1791(2) 0.1228(2) 0.1501(2) 0.0558(11) Uani 1 1 d . . . . .
H66 H 0.155459 0.078171 0.136459 0.067 Uiso 1 1 calc R . . . .
C59 C 0.0517(3) 0.1332(2) 0.05159(16) 0.0535(11) Uani 1 1 d . . . . .
C64 C 0.2665(2) 0.1867(2) 0.2221(2) 0.0561(11) Uani 1 1 d . . . . .
C49 C -0.2506(2) 0.1807(2) 0.08066(17) 0.0564(11) Uani 1 1 d . . . . .
C55 C -0.0637(3) 0.1879(2) 0.03927(15) 0.0538(10) Uani 1 1 d . . . . .
C56 C -0.0264(3) 0.2525(2) 0.06100(16) 0.0573(11) Uani 1 1 d . . . . .
H56 H -0.052822 0.295468 0.062008 0.069 Uiso 1 1 calc R . . . .
C89 C 0.7216(2) 0.6285(2) 0.40887(17) 0.0560(11) Uani 1 1 d . . . . .
H89 H 0.728513 0.670802 0.391038 0.067 Uiso 1 1 calc R . . . .
C53 C -0.1531(3) 0.1161(3) 0.06405(16) 0.0620(12) Uani 1 1 d . . . . .
H53 H -0.125607 0.072708 0.066889 0.074 Uiso 1 1 calc R . . . .
C61 C 0.1609(2) 0.1858(2) 0.11947(18) 0.0547(11) Uani 1 1 d . . . . .
C65 C 0.2299(2) 0.1229(2) 0.1994(2) 0.0576(11) Uani 1 1 d . . . . .
H65 H 0.240321 0.078390 0.218544 0.069 Uiso 1 1 calc R . . . .
C57 C 0.0466(3) 0.2544(2) 0.08058(17) 0.0553(11) Uani 1 1 d . . . . .
H57 H 0.069952 0.298884 0.094957 0.066 Uiso 1 1 calc R . . . .
C90 C 0.6700(2) 0.6302(3) 0.43215(17) 0.0605(12) Uani 1 1 d . . . . .
H90 H 0.642065 0.673145 0.429760 0.073 Uiso 1 1 calc R . . . .
C62 C 0.2058(3) 0.2461(2) 0.1393(2) 0.0610(12) Uani 1 1 d . . . . .
C86 C 0.7077(2) 0.5126(3) 0.46714(14) 0.0580(11) Uani 1 1 d . U . . .
C83 C 0.5454(2) 0.6169(3) 0.47090(16) 0.0594(12) Uani 1 1 d . . . . .
C54 C -0.2084(2) 0.1178(3) 0.08413(18) 0.0603(12) Uani 1 1 d . . . . .
H54 H -0.217916 0.075358 0.100619 0.072 Uiso 1 1 calc R . . . .
C52 C -0.1377(3) 0.1788(2) 0.03940(15) 0.0566(11) Uani 1 1 d . . . . .
C118 C 0.0050(2) 0.3782(2) 0.2779(2) 0.0675(15) Uani 1 1 d . . . . .
C60 C -0.0220(3) 0.1308(2) 0.03228(16) 0.0575(12) Uani 1 1 d . . . . .
C116 C -0.0317(2) 0.4408(3) 0.3423(2) 0.0691(15) Uani 1 1 d . . . . .
H116 H -0.069336 0.461789 0.351412 0.083 Uiso 1 1 calc R . . . .
C72 C 0.3191(2) 0.1353(2) 0.3129(2) 0.0630(13) Uani 1 1 d D . . . .
C117 C -0.0475(2) 0.4104(2) 0.2948(3) 0.0674(15) Uani 1 1 d . . . . .
H117 H -0.096065 0.410731 0.271821 0.081 Uiso 1 1 calc R . . . .
C85 C 0.6588(2) 0.5693(3) 0.45904(15) 0.0565(11) Uani 1 1 d . . . . .
C50 C -0.2400(2) 0.2368(3) 0.05023(17) 0.0610(12) Uani 1 1 d . . . . .
C107 C -0.0005(2) 0.7557(3) 0.43069(17) 0.0688(15) Uani 1 1 d . . . . .
H107 H -0.042098 0.726605 0.425265 0.083 Uiso 1 1 calc R . . . .
C51 C -0.1864(3) 0.2366(3) 0.03016(16) 0.0594(11) Uani 1 1 d . U . . .
C63 C 0.2558(3) 0.2459(2) 0.1884(2) 0.0599(12) Uani 1 1 d . . . . .
C115 C 0.0387(2) 0.4425(3) 0.3787(2) 0.0718(17) Uani 1 1 d . . . . .
C120 C 0.0876(2) 0.3995(3) 0.3649(3) 0.0764(18) Uani 1 1 d . . . . .
C119 C 0.0715(2) 0.3687(2) 0.3166(3) 0.0767(19) Uani 1 1 d . . . . .
C97 C 0.0122(3) 0.9895(2) 0.2784(2) 0.0756(18) Uani 1 1 d . . . . .
C102 C 0.0807(3) 0.9634(2) 0.3073(3) 0.0738(17) Uani 1 1 d . . . . .
H102 H 0.117099 0.965650 0.292380 0.089 Uiso 1 1 calc R . . . .
C111 C 0.1202(2) 0.5441(4) 0.42330(19) 0.0759(17) Uani 1 1 d . . . . .
H111 H 0.157251 0.524695 0.412763 0.091 Uiso 0.795(5) 1 calc R . P A 1
C108 C -0.0082(3) 0.8259(3) 0.41133(19) 0.0662(13) Uani 1 1 d . . . . .
H108 H -0.054983 0.844023 0.392630 0.079 Uiso 1 1 calc R . . . .
C101 C 0.0976(3) 0.9344(3) 0.3564(3) 0.0748(17) Uani 1 1 d . . . . .
H101 H 0.144947 0.917261 0.374407 0.090 Uiso 1 1 calc R . . . .
C112 C 0.0604(2) 0.5008(4) 0.4183(2) 0.0760(17) Uani 1 1 d . . . . .
C106 C 0.0666(3) 0.7264(4) 0.45797(16) 0.0734(16) Uani 1 1 d . . . . .
C71 C 0.3151(2) 0.1338(3) 0.3615(2) 0.0670(13) Uani 1 1 d D . . . .
C113 C 0.0133(3) 0.5302(4) 0.4411(2) 0.0806(19) Uani 1 1 d . . . . .
H113 H -0.024992 0.500439 0.442913 0.097 Uiso 0.205(5) 1 calc R . P A 2
C109 C 0.0743(2) 0.6458(4) 0.45892(16) 0.0800(18) Uani 1 1 d . . . . .
C99 C -0.0183(3) 0.9673(3) 0.3546(3) 0.0760(17) Uani 1 1 d . . . . .
C103 C 0.0515(3) 0.8715(3) 0.4186(2) 0.0720(16) Uani 1 1 d . . . . .
C98 C -0.0344(3) 0.9951(2) 0.3068(3) 0.0794(19) Uani 1 1 d . . . . .
C100 C 0.0458(3) 0.9300(3) 0.3804(2) 0.0778(18) Uani 1 1 d . . . . .
C110 C 0.1271(3) 0.6137(4) 0.44291(18) 0.0764(17) Uani 1 1 d . . . . .
H110 H 0.168901 0.641089 0.445740 0.092 Uiso 0.795(5) 1 calc R . P A 1
C105 C 0.1235(3) 0.7749(5) 0.47132(18) 0.087(2) Uani 1 1 d . . . . .
C114 C 0.0199(3) 0.5992(4) 0.46054(18) 0.0795(18) Uani 1 1 d . . . . .
H114 H -0.013540 0.616055 0.475657 0.095 Uiso 0.205(5) 1 calc R . P A 2
C104 C 0.1162(3) 0.8450(5) 0.4520(2) 0.088(2) Uani 1 1 d . . . . .
C136 C 0.0725(3) 0.1805(3) 0.2707(4) 0.107(3) Uani 1 1 d D . . . .
H136 H 0.123413 0.179965 0.285553 0.128 Uiso 1 1 calc R . . . .
C138 C -0.0332(6) 0.1810(3) 0.1974(2) 0.100(2) Uani 1 1 d D . . . .
H138 H -0.056881 0.181266 0.160808 0.120 Uiso 1 1 calc R . . . .
C137 C 0.0399(5) 0.1809(3) 0.2178(4) 0.106(3) Uani 1 1 d D . . . .
H137 H 0.067655 0.181200 0.195762 0.127 Uiso 1 1 calc R . . . .
C128 C 0.2180(4) 0.8427(6) 0.3068(3) 0.114(3) Uani 1 1 d D U . . .
H128 H 0.197132 0.848923 0.270274 0.136 Uiso 1 1 calc R . . . .
C126 C 0.7229(5) 0.8905(7) 0.3034(3) 0.145(4) Uani 1 1 d D U . . .
H126 H 0.703872 0.879023 0.267400 0.174 Uiso 1 1 calc R . . . .
C131 C 0.2820(5) 0.8237(5) 0.4100(3) 0.109(2) Uani 1 1 d D U . . .
H131 H 0.306701 0.816227 0.446083 0.130 Uiso 1 1 calc R . . . .
C121 C 0.7038(5) 0.9528(6) 0.3209(5) 0.147(4) Uani 1 1 d D U . . .
H121 H 0.671442 0.984786 0.296531 0.177 Uiso 1 1 calc R . . . .
C130 C 0.2958(4) 0.8856(5) 0.3896(3) 0.109(2) Uani 1 1 d D U . . .
H130 H 0.326144 0.921895 0.411036 0.131 Uiso 1 1 calc R . . . .
C129 C 0.2657(4) 0.8955(5) 0.3376(3) 0.115(3) Uani 1 1 d D U . . .
H129 H 0.276780 0.938054 0.321974 0.138 Uiso 1 1 calc R . . . .
C124 C 0.7948(4) 0.8609(6) 0.3902(3) 0.129(3) Uani 1 1 d D U . . .
H124 H 0.825418 0.828360 0.415132 0.155 Uiso 1 1 calc R . . . .
C127 C 0.2019(5) 0.7823(5) 0.3302(4) 0.128(3) Uani 1 1 d D U . . .
H127 H 0.167414 0.747974 0.310061 0.153 Uiso 1 1 calc R . . . .
C123 C 0.7746(5) 0.9255(6) 0.4056(4) 0.128(3) Uani 1 1 d D U . . .
H123 H 0.794045 0.937612 0.441469 0.154 Uiso 1 1 calc R . . . .
C132 C 0.2365(6) 0.7710(5) 0.3842(4) 0.133(3) Uani 1 1 d D U . . .
H132 H 0.228004 0.728584 0.401219 0.160 Uiso 1 1 calc R . . . .
C125 C 0.7704(4) 0.8430(6) 0.3381(3) 0.129(3) Uani 1 1 d D U . . .
H125 H 0.785823 0.799310 0.326289 0.155 Uiso 1 1 calc R . . . .
C122 C 0.7292(6) 0.9732(6) 0.3735(5) 0.164(4) Uani 1 1 d D U . . .
H122 H 0.715182 1.017445 0.385416 0.197 Uiso 1 1 calc R . . . .
C67 C 0.2938(2) 0.1941(2) 0.27947(19) 0.0560(11) Uani 1 1 d D . . . .
C135 C 0.0084(5) 0.6169(4) 0.2746(3) 0.126(3) Uani 1 1 d D U . . .
H135 H 0.015550 0.571384 0.292391 0.152 Uiso 1 1 calc R . . . .
C134 C 0.0164(5) 0.6802(4) 0.3026(2) 0.126(3) Uani 1 1 d D U . . .
H134 H 0.027051 0.679065 0.339138 0.152 Uiso 1 1 calc R . . . .
C133 C 0.0088(5) 0.7450(4) 0.27660(10) 0.144(4) Uani 1 1 d D U . . .
H133 H 0.015569 0.790013 0.295050 0.173 Uiso 1 1 calc R . . . .
C2 C 0.6233(10) 0.1841(9) 0.4315(8) 0.048(4) Uani 0.5 1 d D . P B -1
C3 C 0.6238(4) 0.1112(6) 0.4434(3) 0.0486(19) Uani 0.5 1 d D . P B -1
C4 C 0.5732(7) 0.0797(11) 0.4612(9) 0.048(5) Uani 0.5 1 d D . P B -1
C5 C 0.5211(4) 0.1264(7) 0.4679(3) 0.054(2) Uani 0.5 1 d D . P B -1
H5 H 0.488372 0.108129 0.483135 0.064 Uiso 0.5 1 calc R . P B -1
C6 C 0.5170(15) 0.1994(13) 0.4524(15) 0.047(6) Uani 0.5 1 d D . P B -1
H6 H 0.480967 0.229841 0.456977 0.056 Uiso 0.5 1 calc R . P B -1
C1 C 0.5642(4) 0.2289(5) 0.4302(3) 0.0455(18) Uani 0.5 1 d D . P B -1
C7 C 0.5603(5) -0.0004(6) 0.4531(3) 0.052(2) Uani 0.5 1 d D . P B -1
C8 C 0.6128(10) -0.0543(12) 0.4656(15) 0.053(6) Uani 0.5 1 d D U P B -1
C12 C 0.4919(10) -0.0247(12) 0.4237(10) 0.050(5) Uani 0.5 1 d D . P B -1
H12 H 0.451983 0.005298 0.421810 0.060 Uiso 0.5 1 calc R . P B -1
C9 C 0.6017(5) -0.1212(6) 0.4402(4) 0.064(3) Uani 0.5 1 d D . P B -1
C11 C 0.4790(6) -0.0902(5) 0.3970(4) 0.054(2) Uani 0.5 1 d D . P B -1
H11 H 0.431849 -0.101944 0.374349 0.065 Uiso 0.5 1 calc R . P B -1
C10 C 0.5363(7) -0.1404(8) 0.4033(7) 0.052(4) Uani 0.5 1 d D . P B -1
C46 C 0.5435(8) 0.2948(10) 0.3959(9) 0.043(4) Uani 0.5 1 d D . P B -1
C45 C 0.4737(4) 0.2968(4) 0.3611(4) 0.0417(17) Uani 0.5 1 d D . P B -1
H45 H 0.436639 0.273947 0.369924 0.050 Uiso 0.5 1 calc R . P B -1
C47 C 0.5938(4) 0.3387(4) 0.3850(4) 0.050(2) Uani 0.5 1 d D . P B -1
C44 C 0.4568(11) 0.3320(13) 0.3130(8) 0.041(4) Uani 0.5 1 d D . P B -1
H44 H 0.409103 0.329781 0.288784 0.049 Uiso 0.5 1 calc R . P B -1
C48 C 0.5758(10) 0.378(2) 0.3388(8) 0.043(6) Uani 0.5 1 d D . P B -1
C43 C 0.5090(4) 0.3702(4) 0.3000(3) 0.0413(17) Uani 0.5 1 d D . P B -1
C13 C 0.5295(6) -0.1939(5) 0.3620(5) 0.057(3) Uani 0.5 1 d D . P B -1
C14 C 0.4662(9) -0.2293(10) 0.3360(7) 0.058(4) Uani 0.5 1 d D U P B -1
C18 C 0.5820(10) -0.1986(19) 0.3393(9) 0.059(6) Uani 0.5 1 d D . P B -1
H18 H 0.630168 -0.185637 0.359103 0.071 Uiso 0.5 1 calc R . P B -1
C15 C 0.4484(5) -0.2483(4) 0.2839(5) 0.068(3) Uani 0.5 1 d D . P B -1
C17 C 0.5653(6) -0.2217(5) 0.2883(5) 0.058(3) Uani 0.5 1 d D . P B -1
H17 H 0.602518 -0.223913 0.274203 0.069 Uiso 0.5 1 calc R . P B -1
C16 C 0.4959(11) -0.2418(4) 0.2570(10) 0.060(5) Uani 0.5 1 d D . P B -1
C19 C 0.4739(6) -0.2336(4) 0.2004(5) 0.060(3) Uani 0.5 1 d D . P B -1
C24 C 0.5242(9) -0.2313(14) 0.1758(7) 0.065(5) Uani 0.5 1 d D . P B -1
C20 C 0.4075(11) -0.2031(17) 0.1730(10) 0.071(7) Uani 0.5 1 d D . P B -1
H20 H 0.369812 -0.208151 0.186505 0.085 Uiso 0.5 1 calc R . P B -1
C23 C 0.5087(6) -0.1986(5) 0.1277(5) 0.062(3) Uani 0.5 1 d D . P B -1
C22 C 0.4470(7) -0.1575(10) 0.1048(7) 0.061(5) Uani 0.5 1 d D . P B -1
C25 C 0.4444(5) -0.0919(6) 0.0709(4) 0.061(3) Uani 0.5 1 d D . P B -1
C26 C 0.3809(10) -0.0599(13) 0.0406(17) 0.068(10) Uani 0.5 1 d D . P B -1
C30 C 0.5054(9) -0.0465(11) 0.0835(11) 0.057(5) Uani 0.5 1 d D . P B -1
H30 H 0.550969 -0.065964 0.103648 0.068 Uiso 0.5 1 calc R . P B -1
C27 C 0.3758(4) 0.0120(6) 0.0233(3) 0.064(3) Uani 0.5 1 d D . P B -1
C29 C 0.5008(5) 0.0265(8) 0.0672(4) 0.061(2) Uani 0.5 1 d D . P B -1
H29 H 0.543425 0.054369 0.073884 0.074 Uiso 0.5 1 calc R . P B -1
C28 C 0.4346(8) 0.0586(12) 0.0413(9) 0.056(6) Uani 0.5 1 d D . P B -1
C31 C 0.4268(5) 0.1408(7) 0.0444(3) 0.057(2) Uani 0.5 1 d D . P B -1
C36 C 0.4819(15) 0.1859(14) 0.0464(17) 0.057(8) Uani 0.5 1 d D . P B -1
C32 C 0.3741(14) 0.1654(12) 0.0632(12) 0.083(7) Uani 0.5 1 d D . P B -1
H32 H 0.334596 0.134725 0.060997 0.100 Uiso 0.5 1 calc R . P B -1
C35 C 0.4899(5) 0.2531(6) 0.0723(4) 0.058(2) Uani 0.5 1 d D . P B -1
C33 C 0.3794(5) 0.2360(6) 0.0855(4) 0.056(2) Uani 0.5 1 d D . P B -1
H33 H 0.340012 0.255989 0.092974 0.067 Uiso 0.5 1 calc R . P B -1
C34 C 0.4422(8) 0.2760(9) 0.0964(8) 0.042(4) Uani 0.5 1 d D . P B -1
C37 C 0.4643(4) 0.3286(5) 0.1400(4) 0.0476(19) Uani 0.5 1 d D . P B -1
C38 C 0.4152(10) 0.367(2) 0.1558(7) 0.044(6) Uani 0.5 1 d D . P B -1
C42 C 0.5347(9) 0.3284(16) 0.1745(7) 0.049(6) Uani 0.5 1 d D . P B -1
H42 H 0.572381 0.313815 0.162903 0.059 Uiso 0.5 1 calc R . P B -1
C39 C 0.4314(4) 0.3909(4) 0.2066(4) 0.0434(18) Uani 0.5 1 d D . P B -1
C41 C 0.5503(4) 0.3494(4) 0.2260(4) 0.0457(18) Uani 0.5 1 d D . P B -1
H41 H 0.598096 0.344465 0.249703 0.055 Uiso 0.5 1 calc R . P B -1
C40 C 0.4984(10) 0.3774(3) 0.2439(11) 0.042(4) Uani 0.5 1 d D . P B -1
C21 C 0.3942(5) -0.1654(6) 0.1265(5) 0.069(3) Uani 0.5 1 d D . P B -1
H21 H 0.348028 -0.144704 0.109446 0.082 Uiso 0.5 1 calc R . P B -1
F3 F 0.6808(3) -0.0372(4) 0.4971(2) 0.0723(16) Uani 0.5 1 d D . P B -1
F4 F 0.6582(3) -0.1676(4) 0.4506(3) 0.0774(18) Uani 0.5 1 d D . P B -1
F7 F 0.5863(3) -0.2674(3) 0.1935(3) 0.0744(17) Uani 0.5 1 d D . P B -1
F8 F 0.5612(3) -0.1979(3) 0.1065(3) 0.0735(17) Uani 0.5 1 d D . P B -1
F11 F 0.5364(3) 0.1675(4) 0.0305(2) 0.0822(17) Uani 0.5 1 d D . P B -1
F12 F 0.5508(3) 0.2931(3) 0.0781(2) 0.0802(17) Uani 0.5 1 d D . P B -1
F10 F 0.3102(3) 0.0349(5) -0.0044(2) 0.088(2) Uani 0.5 1 d D . P B -1
F13 F 0.3476(2) 0.3799(3) 0.1227(2) 0.0515(11) Uani 0.5 1 d D . P B -1
F14 F 0.3789(2) 0.4225(2) 0.2198(2) 0.0482(11) Uani 0.5 1 d D . P B -1
F15 F 0.6287(2) 0.4149(2) 0.3300(2) 0.0561(13) Uani 0.5 1 d D . P B -1
F16 F 0.6615(2) 0.3450(3) 0.4196(2) 0.0625(13) Uani 0.5 1 d D . P B -1
F5 F 0.4095(3) -0.2285(3) 0.3523(3) 0.080(2) Uani 0.5 1 d D . P B -1
F6 F 0.3795(3) -0.2725(3) 0.2569(4) 0.083(2) Uani 0.5 1 d D . P B -1
F9 F 0.3214(3) -0.1025(5) 0.0236(3) 0.095(2) Uani 0.5 1 d D . P B -1
C140 C 0.5176(7) 0.0729(8) 0.3009(3) 0.168(4) Uani 1 1 d D U . . .
H140 H 0.527291 0.073220 0.337306 0.202 Uiso 1 1 calc R . . . .
C141 C 0.5103(6) 0.0084(5) 0.2750(4) 0.160(4) Uani 1 1 d D U . . .
H141 H 0.520466 -0.036460 0.293581 0.192 Uiso 1 1 calc R . . . .
F2 F 0.6720(3) 0.0718(3) 0.4317(2) 0.0713(15) Uani 0.5 1 d D . P B -1
F1 F 0.6637(3) 0.2063(3) 0.4030(2) 0.0645(14) Uani 0.5 1 d D . P B -1
C139 C 0.5107(7) 0.1379(6) 0.2741(4) 0.179(5) Uani 1 1 d D U . . .
H139 H 0.522463 0.182860 0.292617 0.215 Uiso 1 1 calc R . . . .
F37 F 0.1801(9) 0.6711(10) 0.4332(6) 0.093(5) Uani 0.205(5) 1 d . . P A 2
F38 F 0.1677(8) 0.5381(9) 0.4010(6) 0.083(5) Uani 0.205(5) 1 d . . P A 2
C144 C 0.4278(10) 0.5631(9) 0.2322(6) 0.069(4) Uani 0.5 1 d D U P C -1
H144 H 0.377557 0.557054 0.214841 0.083 Uiso 0.5 1 calc R . P C -1
C143 C 0.4544(11) 0.5659(15) 0.2859(6) 0.086(5) Uani 0.5 1 d D U P C -1
H143 H 0.422054 0.563253 0.304284 0.103 Uiso 0.5 1 calc R . P C -1
C142 C 0.5271(11) 0.5726(14) 0.3133(6) 0.098(5) Uani 0.5 1 d D U P C -1
H142 H 0.546021 0.572926 0.350192 0.117 Uiso 0.5 1 calc R . P C -1
C147 C 0.5706(10) 0.5789(8) 0.2838(5) 0.071(4) Uani 0.5 1 d D U P C -1
H147 H 0.620616 0.586456 0.301289 0.085 Uiso 0.5 1 calc R . P C -1
C146 C 0.5449(8) 0.5747(12) 0.2301(5) 0.070(3) Uani 0.5 1 d D U P C -1
H146 H 0.577603 0.575940 0.211853 0.084 Uiso 0.5 1 calc R . P C -1
C145 C 0.4717(8) 0.5686(10) 0.2027(4) 0.063(3) Uani 0.5 1 d D U P C -1
H145 H 0.452711 0.568240 0.165752 0.076 Uiso 0.5 1 calc R . P C -1

loop_
_atom_site_aniso_label
_atom_site_aniso_U_11
_atom_site_aniso_U_22
_atom_site_aniso_U_33
_atom_site_aniso_U_23
_atom_site_aniso_U_13
_atom_site_aniso_U_12
F25 0.0619(15) 0.0497(13) 0.0486(13) -0.0044(10) 0.0171(11) -0.0326(11)
F26 0.0712(16) 0.0557(14) 0.0412(12) 0.0046(10) 0.0137(12) -0.0218(12)
F32 0.0653(16) 0.0562(14) 0.0777(17) -0.0020(12) 0.0381(14) -0.0215(12)
F27 0.0642(16) 0.0693(16) 0.0711(17) -0.0387(13) 0.0289(13) -0.0186(13)
F20 0.103(2) 0.0485(14) 0.0721(17) -0.0086(12) 0.0548(16) -0.0057(13)
F22 0.0801(19) 0.0600(16) 0.101(2) -0.0086(14) 0.0451(17) -0.0391(14)
F31 0.0673(17) 0.0811(19) 0.0796(18) -0.0366(15) 0.0300(15) -0.0440(14)
F21 0.109(2) 0.0581(16) 0.0821(19) -0.0003(13) 0.0532(18) -0.0364(15)
F19 0.093(2) 0.0675(17) 0.0666(17) -0.0267(13) 0.0275(16) -0.0094(14)
F40 0.0335(13) 0.0305(12) 0.211(4) 0.0228(16) 0.0393(18) 0.0070(10)
F34 0.088(2) 0.0724(18) 0.153(3) -0.0509(19) 0.097(2) -0.0241(15)
F28 0.0618(17) 0.103(2) 0.107(2) -0.0739(19) 0.0415(17) -0.0370(15)
F30 0.0551(16) 0.119(2) 0.0502(15) 0.0230(15) 0.0127(13) 0.0163(16)
F23 0.0732(19) 0.0637(17) 0.129(3) 0.0033(17) 0.0500(19) 0.0275(14)
F39 0.0408(14) 0.105(2) 0.143(3) 0.087(2) 0.0315(16) 0.0254(14)
F33 0.103(2) 0.0365(13) 0.201(4) -0.0038(17) 0.120(3) 0.0075(14)
F29 0.0633(17) 0.146(3) 0.0445(15) 0.0177(16) 0.0150(13) 0.0080(17)
F24 0.082(2) 0.087(2) 0.125(3) 0.045(2) 0.038(2) 0.0558(17)
F36 0.0494(17) 0.240(5) 0.0404(15) -0.017(2) 0.0104(13) -0.030(2)
F35 0.0630(18) 0.186(4) 0.095(2) -0.086(2) 0.0494(17) -0.066(2)
F41 0.0500(19) 0.124(3) 0.070(2) 0.062(2) 0.0284(17) 0.0041(18)
F42 0.057(2) 0.148(4) 0.0429(18) 0.0302(19) 0.0262(16) -0.001(2)
F17 0.078(2) 0.108(3) 0.087(2) 0.0249(19) -0.0038(18) 0.0250(19)
F18 0.111(3) 0.102(2) 0.073(2) 0.0293(18) 0.0163(19) 0.025(2)
C93 0.0312(17) 0.0384(18) 0.0384(18) 0.0015(14) 0.0130(15) 0.0061(14)
C73 0.0376(19) 0.0411(19) 0.045(2) -0.0059(15) 0.0222(16) -0.0079(15)
C92 0.0260(17) 0.050(2) 0.0379(18) 0.0036(15) 0.0070(14) 0.0013(14)
C94 0.0306(17) 0.0425(19) 0.045(2) 0.0004(15) 0.0169(16) 0.0021(14)
C91 0.0262(17) 0.058(2) 0.042(2) -0.0076(17) 0.0065(15) -0.0068(16)
C76 0.049(2) 0.047(2) 0.0385(19) -0.0123(16) 0.0258(17) -0.0165(16)
C78 0.046(2) 0.0340(18) 0.058(2) -0.0069(16) 0.0289(19) -0.0026(15)
C74 0.044(2) 0.0415(19) 0.045(2) -0.0087(16) 0.0230(17) -0.0195(16)
C79 0.053(2) 0.058(2) 0.0325(18) -0.0118(16) 0.0214(17) -0.0191(18)
C95 0.0340(19) 0.048(2) 0.064(3) -0.0017(18) 0.0231(18) -0.0094(16)
C77 0.049(2) 0.042(2) 0.054(2) -0.0190(17) 0.028(2) -0.0132(16)
C96 0.035(2) 0.058(2) 0.055(2) -0.0175(19) 0.0154(18) -0.0176(17)
C75 0.055(2) 0.043(2) 0.041(2) -0.0032(16) 0.0266(18) -0.0185(17)
C68 0.0311(19) 0.043(2) 0.078(3) -0.0008(19) 0.0175(19) -0.0046(15)
C88 0.036(2) 0.068(3) 0.0351(19) -0.0138(18) 0.0080(16) -0.0158(18)
C80 0.056(2) 0.053(2) 0.0332(18) -0.0087(16) 0.0179(18) -0.0139(18)
C81 0.053(2) 0.069(3) 0.0276(18) -0.0052(17) 0.0135(17) -0.013(2)
C69 0.0278(18) 0.046(2) 0.062(3) -0.0007(18) 0.0039(17) -0.0005(15)
C82 0.052(2) 0.080(3) 0.0326(19) -0.0221(19) 0.0175(18) -0.019(2)
C84 0.057(2) 0.064(3) 0.040(2) -0.0260(19) 0.0261(19) -0.017(2)
C87 0.036(2) 0.088(3) 0.0305(19) -0.0091(19) 0.0002(16) -0.005(2)
C58 0.078(3) 0.046(2) 0.052(2) -0.0041(18) 0.045(2) -0.013(2)
C70 0.0268(19) 0.057(3) 0.068(3) 0.006(2) -0.0008(18) 0.0105(17)
C66 0.056(3) 0.039(2) 0.089(3) -0.011(2) 0.046(3) -0.0080(18)
C59 0.084(3) 0.044(2) 0.048(2) -0.0065(17) 0.043(2) -0.006(2)
C64 0.040(2) 0.050(2) 0.092(3) -0.007(2) 0.039(2) -0.0061(17)
C49 0.041(2) 0.058(3) 0.054(2) -0.015(2) -0.0023(19) -0.0124(19)
C55 0.076(3) 0.055(2) 0.0337(19) -0.0064(17) 0.023(2) -0.005(2)
C56 0.085(3) 0.054(2) 0.041(2) -0.0022(18) 0.032(2) -0.010(2)
C89 0.054(2) 0.061(3) 0.056(2) -0.030(2) 0.024(2) -0.026(2)
C53 0.066(3) 0.069(3) 0.046(2) -0.023(2) 0.013(2) -0.026(2)
C61 0.065(3) 0.049(2) 0.071(3) -0.011(2) 0.050(2) -0.0155(19)
C65 0.045(2) 0.041(2) 0.095(4) -0.005(2) 0.036(3) -0.0004(17)
C57 0.081(3) 0.043(2) 0.056(2) -0.0078(18) 0.042(2) -0.012(2)
C90 0.060(3) 0.070(3) 0.058(3) -0.038(2) 0.028(2) -0.028(2)
C62 0.078(3) 0.047(2) 0.082(3) -0.001(2) 0.058(3) -0.020(2)
C86 0.047(2) 0.098(3) 0.0252(18) -0.0091(18) 0.0066(17) -0.009(2)
C83 0.059(3) 0.079(3) 0.046(2) -0.039(2) 0.025(2) -0.031(2)
C54 0.051(2) 0.062(3) 0.056(3) -0.020(2) 0.004(2) -0.020(2)
C52 0.071(3) 0.057(3) 0.036(2) -0.0120(18) 0.011(2) -0.007(2)
C118 0.034(2) 0.0254(18) 0.143(5) 0.020(2) 0.031(3) 0.0025(15)
C60 0.092(4) 0.048(2) 0.041(2) -0.0148(18) 0.035(2) -0.015(2)
C116 0.042(2) 0.069(3) 0.100(4) 0.050(3) 0.029(3) 0.013(2)
C72 0.036(2) 0.051(2) 0.104(4) 0.006(2) 0.027(2) 0.0143(18)
C117 0.032(2) 0.044(2) 0.127(5) 0.036(3) 0.029(3) 0.0080(17)
C85 0.053(3) 0.084(3) 0.034(2) -0.028(2) 0.0177(19) -0.022(2)
C50 0.050(3) 0.066(3) 0.046(2) -0.002(2) -0.010(2) 0.001(2)
C107 0.046(3) 0.123(5) 0.041(2) -0.023(3) 0.020(2) -0.028(3)
C51 0.066(3) 0.066(3) 0.036(2) 0.0000(19) 0.005(2) -0.004(2)
C63 0.060(3) 0.050(2) 0.085(3) -0.013(2) 0.045(3) -0.025(2)
C115 0.039(2) 0.085(3) 0.093(4) 0.069(3) 0.025(2) 0.017(2)
C120 0.036(2) 0.066(3) 0.126(5) 0.068(3) 0.027(3) 0.014(2)
C119 0.032(2) 0.031(2) 0.170(6) 0.043(3) 0.040(3) 0.0119(17)
C97 0.085(4) 0.0232(18) 0.159(5) -0.015(2) 0.094(4) -0.011(2)
C102 0.076(3) 0.042(2) 0.138(5) -0.036(3) 0.080(4) -0.026(2)
C111 0.035(2) 0.140(5) 0.047(3) 0.045(3) 0.007(2) 0.007(3)
C108 0.050(3) 0.094(4) 0.064(3) -0.032(3) 0.031(2) -0.025(2)
C101 0.066(3) 0.061(3) 0.123(5) -0.054(3) 0.066(3) -0.034(2)
C112 0.046(3) 0.120(5) 0.060(3) 0.064(3) 0.016(2) 0.015(3)
C106 0.050(3) 0.143(5) 0.028(2) -0.010(3) 0.014(2) -0.019(3)
C71 0.042(2) 0.062(3) 0.094(4) 0.022(3) 0.020(2) 0.023(2)
C113 0.045(3) 0.140(5) 0.057(3) 0.067(4) 0.018(2) 0.006(3)
C109 0.041(2) 0.167(6) 0.025(2) 0.020(3) 0.0031(18) -0.013(3)
C99 0.078(4) 0.049(3) 0.137(5) -0.046(3) 0.082(4) -0.027(2)
C103 0.056(3) 0.104(4) 0.072(3) -0.056(3) 0.043(3) -0.036(3)
C98 0.085(4) 0.028(2) 0.167(6) -0.024(3) 0.097(4) -0.010(2)
C100 0.076(4) 0.074(3) 0.112(4) -0.064(3) 0.068(3) -0.041(3)
C110 0.038(2) 0.143(6) 0.042(3) 0.022(3) 0.006(2) -0.004(3)
C105 0.042(3) 0.189(7) 0.031(2) -0.031(3) 0.013(2) -0.028(4)
C114 0.053(3) 0.147(6) 0.039(2) 0.040(3) 0.017(2) 0.007(3)
C104 0.052(3) 0.166(6) 0.059(3) -0.063(4) 0.034(3) -0.052(4)
C136 0.052(3) 0.036(3) 0.203(9) -0.015(4) 0.009(5) 0.001(2)
C138 0.157(7) 0.031(2) 0.071(4) 0.000(2) -0.011(4) 0.001(4)
C137 0.162(8) 0.033(3) 0.168(8) -0.009(4) 0.115(6) 0.002(4)
C128 0.089(5) 0.189(8) 0.070(4) -0.022(5) 0.039(4) 0.062(5)
C126 0.093(6) 0.267(12) 0.073(4) 0.048(7) 0.027(4) -0.070(7)
C131 0.121(6) 0.131(6) 0.087(5) 0.007(5) 0.053(4) 0.048(5)
C121 0.098(6) 0.177(9) 0.171(10) 0.098(8) 0.053(6) -0.028(6)
C130 0.073(4) 0.162(7) 0.103(5) -0.022(5) 0.045(4) 0.005(4)
C129 0.092(5) 0.160(7) 0.128(6) 0.020(5) 0.082(5) 0.034(5)
C124 0.061(4) 0.229(10) 0.100(6) 0.058(6) 0.030(4) 0.018(5)
C127 0.136(7) 0.116(6) 0.152(8) -0.058(6) 0.076(6) 0.018(5)
C123 0.101(6) 0.191(9) 0.107(6) 0.016(6) 0.054(5) -0.022(6)
C132 0.173(8) 0.111(6) 0.165(8) -0.010(6) 0.119(7) 0.036(6)
C125 0.074(4) 0.221(9) 0.114(6) 0.022(6) 0.058(4) -0.001(5)
C122 0.142(8) 0.184(9) 0.198(10) 0.057(8) 0.100(8) -0.040(7)
C67 0.0293(19) 0.055(2) 0.086(3) -0.004(2) 0.023(2) -0.0040(17)
C135 0.104(5) 0.104(5) 0.163(8) 0.072(5) 0.037(7) 0.006(5)
C134 0.105(5) 0.212(9) 0.053(3) 0.003(5) 0.017(4) 0.006(7)
C133 0.109(6) 0.118(6) 0.172(8) -0.072(5) 0.007(7) 0.004(5)
C2 0.033(7) 0.065(9) 0.047(8) -0.025(7) 0.016(5) 0.001(6)
C3 0.036(4) 0.069(6) 0.043(4) 0.006(4) 0.018(4) 0.010(4)
C4 0.035(6) 0.071(12) 0.029(6) 0.010(7) 0.000(5) 0.019(7)
C5 0.041(5) 0.092(8) 0.030(4) -0.003(4) 0.015(4) 0.013(5)
C6 0.051(12) 0.056(8) 0.029(9) -0.010(7) 0.008(7) 0.016(7)
C1 0.033(4) 0.064(6) 0.035(4) -0.017(4) 0.007(3) 0.007(4)
C7 0.051(6) 0.068(6) 0.039(4) 0.019(4) 0.020(4) 0.020(5)
C8 0.054(11) 0.077(12) 0.035(6) 0.031(6) 0.024(8) 0.020(8)
C12 0.048(8) 0.064(12) 0.046(8) 0.009(8) 0.026(6) 0.026(8)
C9 0.055(6) 0.076(7) 0.075(7) 0.050(6) 0.039(6) 0.044(6)
C11 0.051(6) 0.055(6) 0.067(7) 0.013(5) 0.033(5) 0.003(5)
C10 0.053(8) 0.038(7) 0.079(8) 0.032(6) 0.043(7) 0.024(6)
C46 0.037(6) 0.028(7) 0.062(10) -0.018(6) 0.015(6) 0.009(5)
C45 0.037(4) 0.046(4) 0.043(5) -0.012(4) 0.015(4) 0.002(3)
C47 0.026(4) 0.048(5) 0.067(6) -0.027(4) 0.006(4) -0.002(3)
C44 0.040(7) 0.032(6) 0.046(9) -0.010(7) 0.010(6) -0.010(5)
C48 0.027(6) 0.024(8) 0.079(13) -0.017(6) 0.018(6) -0.010(8)
C43 0.031(4) 0.028(3) 0.062(5) -0.007(3) 0.012(4) -0.001(3)
C13 0.055(7) 0.035(5) 0.099(9) 0.027(5) 0.048(7) 0.012(5)
C14 0.071(8) 0.023(5) 0.103(12) 0.009(7) 0.062(8) -0.014(5)
C18 0.052(11) 0.037(7) 0.096(11) 0.016(7) 0.035(8) 0.017(8)
C15 0.058(6) 0.020(4) 0.154(11) 0.005(5) 0.071(8) 0.003(4)
C17 0.049(6) 0.033(5) 0.101(9) -0.002(5) 0.039(7) 0.001(4)
C16 0.057(7) 0.022(3) 0.127(16) -0.008(8) 0.063(8) -0.001(6)
C19 0.050(6) 0.027(4) 0.116(9) -0.022(5) 0.045(7) -0.004(4)
C24 0.071(10) 0.061(9) 0.083(10) -0.026(8) 0.052(9) 0.005(8)
C20 0.046(8) 0.034(10) 0.15(2) -0.032(13) 0.053(12) -0.013(7)
C23 0.044(5) 0.037(5) 0.113(9) -0.036(6) 0.037(6) -0.005(4)
C22 0.041(7) 0.058(11) 0.089(12) -0.041(8) 0.029(8) -0.017(7)
C25 0.038(5) 0.069(7) 0.074(7) -0.046(6) 0.018(5) -0.006(5)
C26 0.036(8) 0.100(18) 0.07(2) -0.047(11) 0.024(9) -0.022(9)
C30 0.041(8) 0.075(15) 0.059(11) -0.010(10) 0.022(7) 0.005(8)
C27 0.039(5) 0.096(8) 0.048(5) -0.032(5) 0.006(4) 0.000(5)
C29 0.047(6) 0.081(7) 0.057(6) -0.010(6) 0.019(4) -0.005(6)
C28 0.064(9) 0.072(12) 0.031(6) 0.000(7) 0.017(6) 0.019(7)
C31 0.050(6) 0.083(7) 0.033(4) 0.003(4) 0.006(4) 0.008(5)
C36 0.052(14) 0.088(16) 0.038(10) 0.005(12) 0.025(9) 0.011(11)
C32 0.069(13) 0.097(15) 0.086(13) 0.009(12) 0.031(11) 0.037(11)
C35 0.053(5) 0.078(7) 0.052(5) 0.030(5) 0.031(4) 0.012(5)
C33 0.054(6) 0.063(6) 0.047(5) 0.003(5) 0.013(4) 0.013(5)
C34 0.041(7) 0.040(10) 0.043(7) 0.018(7) 0.014(6) 0.001(6)
C37 0.050(6) 0.041(4) 0.061(5) 0.019(4) 0.031(5) 0.004(4)
C38 0.038(9) 0.037(12) 0.058(11) 0.022(6) 0.016(6) -0.004(6)
C42 0.036(8) 0.068(12) 0.049(11) 0.033(8) 0.021(7) 0.010(7)
C39 0.030(4) 0.028(4) 0.074(6) 0.010(4) 0.021(4) 0.000(3)
C41 0.032(4) 0.039(4) 0.065(6) 0.003(4) 0.014(4) -0.005(3)
C40 0.031(3) 0.026(3) 0.070(12) 0.006(6) 0.019(5) -0.008(6)
C21 0.047(6) 0.053(6) 0.109(9) -0.041(6) 0.032(6) -0.011(4)
F3 0.059(4) 0.095(5) 0.056(3) 0.020(3) 0.011(3) 0.030(3)
F4 0.066(4) 0.082(4) 0.093(4) 0.052(4) 0.038(3) 0.047(3)
F7 0.069(4) 0.044(3) 0.135(6) -0.012(4) 0.067(4) 0.007(3)
F8 0.060(3) 0.058(3) 0.122(5) -0.027(3) 0.056(4) 0.006(3)
F11 0.085(4) 0.110(5) 0.069(4) 0.008(3) 0.048(3) 0.008(3)
F12 0.087(4) 0.090(4) 0.085(4) 0.030(3) 0.057(3) 0.008(3)
F10 0.054(3) 0.132(6) 0.058(3) -0.018(4) -0.006(3) 0.017(4)
F13 0.036(2) 0.050(3) 0.064(3) 0.026(2) 0.012(2) 0.0147(19)
F14 0.034(2) 0.032(2) 0.079(3) 0.002(2) 0.021(2) 0.0014(16)
F15 0.034(2) 0.037(2) 0.094(4) -0.011(2) 0.020(3) -0.0086(18)
F16 0.042(3) 0.061(3) 0.077(4) -0.022(3) 0.013(3) -0.005(2)
F5 0.077(4) 0.042(3) 0.159(7) 0.017(4) 0.088(5) 0.002(3)
F6 0.069(4) 0.037(3) 0.171(7) -0.012(4) 0.076(5) -0.014(2)
F9 0.048(3) 0.140(7) 0.083(5) -0.064(5) 0.003(3) -0.018(4)
C140 0.158(9) 0.258(13) 0.072(5) -0.012(7) 0.021(5) 0.015(10)
C141 0.124(7) 0.139(7) 0.198(11) 0.075(7) 0.034(9) 0.010(7)
F2 0.055(3) 0.099(4) 0.069(3) 0.013(3) 0.033(3) 0.030(3)
F1 0.040(3) 0.084(4) 0.077(3) -0.018(3) 0.029(3) 0.003(2)
C139 0.184(10) 0.126(7) 0.189(11) -0.078(7) 0.020(10) 0.012(8)
F37 0.078(10) 0.122(14) 0.087(11) 0.008(9) 0.040(9) -0.004(9)
F38 0.067(9) 0.108(12) 0.075(9) 0.020(8) 0.026(8) 0.015(8)
C144 0.054(6) 0.031(8) 0.112(9) 0.016(7) 0.017(6) 0.008(5)
C143 0.147(9) 0.046(9) 0.104(9) 0.017(7) 0.094(8) 0.018(8)
C142 0.171(11) 0.055(8) 0.064(11) -0.015(10) 0.038(8) 0.011(9)
C147 0.066(7) 0.020(6) 0.103(9) -0.011(7) -0.002(7) 0.013(5)
C146 0.103(6) 0.035(7) 0.108(9) 0.005(10) 0.083(7) 0.009(6)
C145 0.132(7) 0.025(5) 0.018(5) 0.004(4) 0.008(5) 0.010(6)

loop_
_atom_type_symbol
_atom_type_description
_atom_type_scat_dispersion_real
_atom_type_scat_dispersion_imag
_atom_type_scat_source
C C 0.0033 0.0016 'International Tables Vol C Tables 4.2.6.8 and 6.1.1.4'
H H 0.0000 0.0000 'International Tables Vol C Tables 4.2.6.8 and 6.1.1.4'
F F 0.0171 0.0103 'International Tables Vol C Tables 4.2.6.8 and 6.1.1.4'

loop_
_geom_angle_atom_site_label_1
_geom_angle_atom_site_label_2
_geom_angle_atom_site_label_3
_geom_angle
_geom_angle_site_symmetry_1
_geom_angle_site_symmetry_3
_geom_angle_publ_flag
C92 C93 H93 119.0 . . ?
C92 C93 C94 122.0(3) . . ?
C94 C93 H93 119.0 . . ?
C78 C73 C94 119.5(3) . 2_655 ?
C74 C73 C94 123.2(3) . 2_655 ?
C74 C73 C78 114.6(3) . . ?
C93 C92 H92 119.5 . . ?
C93 C92 C91 120.9(3) . . ?
C91 C92 H92 119.5 . . ?
C93 C94 C73 119.8(3) . 2_655 ?
C95 C94 C93 115.4(3) . . ?
C95 C94 C73 122.5(3) . 2_655 ?
C92 C91 C88 118.7(3) . . ?
C96 C91 C92 115.9(3) . . ?
C96 C91 C88 123.0(4) . . ?
C77 C76 C79 119.6(3) . . ?
C75 C76 C79 123.1(4) . . ?
C75 C76 C77 114.7(4) . . ?
C73 C78 H78 119.1 . . ?
C77 C78 C73 121.8(4) . . ?
C77 C78 H78 119.1 . . ?
F25 C74 C73 119.5(3) . . ?
F25 C74 C75 117.4(3) . . ?
C75 C74 C73 122.9(3) . . ?
C80 C79 C76 119.8(3) . . ?
C80 C79 C84 115.3(4) . . ?
C84 C79 C76 122.3(4) . . ?
F32 C95 C94 120.2(4) . . ?
F32 C95 C96 117.8(3) . . ?
C96 C95 C94 121.8(3) . . ?
C76 C77 H77 118.5 . . ?
C78 C77 C76 122.9(3) . . ?
C78 C77 H77 118.5 . . ?
F31 C96 C91 120.3(4) . . ?
F31 C96 C95 117.0(4) . . ?
C95 C96 C91 122.2(3) . . ?
F26 C75 C76 120.8(4) . . ?
F26 C75 C74 117.3(3) . . ?
C74 C75 C76 121.7(3) . . ?
C69 C68 H68 119.0 . . ?
C69 C68 C67 122.0(4) . . ?
C67 C68 H68 119.0 . . ?
C87 C88 C91 122.5(4) . . ?
C87 C88 C89 116.2(4) . . ?
C89 C88 C91 118.6(4) . . ?
C79 C80 H80 118.8 . . ?
C81 C80 C79 122.3(4) . . ?
C81 C80 H80 118.8 . . ?
C80 C81 H81 119.6 . . ?
C80 C81 C82 120.9(4) . . ?
C82 C81 H81 119.6 . . ?
C68 C69 H69 119.4 . . ?
C68 C69 C70 121.2(4) . . ?
C70 C69 H69 119.4 . . ?
C81 C82 C85 117.9(4) . . ?
C83 C82 C81 115.8(4) . . ?
C83 C82 C85 124.1(4) . . ?
F27 C84 C79 119.9(4) . . ?
F27 C84 C83 117.6(3) . . ?
C83 C84 C79 122.4(4) . . ?
F30 C87 C88 120.1(4) . . ?
F30 C87 C86 118.3(4) . . ?
C86 C87 C88 121.3(4) . . ?
C59 C58 C61 122.6(4) . . ?
C59 C58 C57 115.5(4) . . ?
C57 C58 C61 119.6(4) . . ?
C69 C70 C49 118.9(4) . 2 ?
C71 C70 C69 115.3(4) . . ?
C71 C70 C49 123.6(4) . 2 ?
C61 C66 H66 118.7 . . ?
C65 C66 H66 118.7 . . ?
C65 C66 C61 122.6(4) . . ?
F20 C59 C58 120.4(4) . . ?
F20 C59 C60 117.7(4) . . ?
C60 C59 C58 121.8(4) . . ?
C65 C64 C67 119.3(4) . . ?
C63 C64 C65 114.6(5) . . ?
C63 C64 C67 123.4(4) . . ?
C54 C49 C70 118.1(4) . 2 ?
C50 C49 C70 123.9(4) . 2 ?
C50 C49 C54 115.5(4) . . ?
C56 C55 C52 117.9(4) . . ?
C60 C55 C56 115.9(4) . . ?
C60 C55 C52 124.0(4) . . ?
C55 C56 H56 119.4 . . ?
C57 C56 C55 121.2(4) . . ?
C57 C56 H56 119.4 . . ?
C88 C89 H89 118.9 . . ?
C90 C89 C88 122.1(4) . . ?
C90 C89 H89 118.9 . . ?
C54 C53 H53 119.9 . . ?
C54 C53 C52 120.2(5) . . ?
C52 C53 H53 119.9 . . ?
C66 C61 C58 119.5(4) . . ?
C66 C61 C62 114.7(5) . . ?
C62 C61 C58 123.0(4) . . ?
C66 C65 C64 121.8(4) . . ?
C66 C65 H65 119.1 . . ?
C64 C65 H65 119.1 . . ?
C58 C57 H57 118.9 . . ?
C56 C57 C58 122.1(4) . . ?
C56 C57 H57 118.9 . . ?
C89 C90 H90 119.8 . . ?
C89 C90 C85 120.5(5) . . ?
C85 C90 H90 119.8 . . ?
F21 C62 C61 119.8(5) . . ?
C63 C62 F21 118.3(4) . . ?
C63 C62 C61 121.7(4) . . ?
F29 C86 C87 119.1(5) . . ?
F29 C86 C85 118.7(4) . . ?
C87 C86 C85 122.0(4) . . ?
F28 C83 C82 119.6(4) . . ?
F28 C83 C84 118.3(4) . . ?
C84 C83 C82 122.0(4) . . ?
C49 C54 H54 119.1 . . ?
C53 C54 C49 121.8(5) . . ?
C53 C54 H54 119.1 . . ?
C53 C52 C55 118.2(4) . . ?
C51 C52 C55 122.8(4) . . ?
C51 C52 C53 116.5(4) . . ?
C117 C118 C118 119.8(5) . 2 ?
C119 C118 C118 122.8(5) . 2 ?
C119 C118 C117 114.5(6) . . ?
F19 C60 C59 118.6(4) . . ?
F19 C60 C55 119.2(4) . . ?
C59 C60 C55 122.1(4) . . ?
C117 C116 H116 118.8 . . ?
C117 C116 C115 122.3(5) . . ?
C115 C116 H116 118.8 . . ?
F23 C72 C67 119.8(5) . . ?
C71 C72 F23 117.8(4) . . ?
C71 C72 C67 122.1(4) . . ?
C118 C117 H117 118.6 . . ?
C116 C117 C118 122.7(5) . . ?
C116 C117 H117 118.6 . . ?
C90 C85 C82 117.9(5) . . ?
C86 C85 C82 122.9(4) . . ?
C86 C85 C90 116.6(4) . . ?
F17 C50 C49 117.8(5) . . ?
F17 C50 C51 118.5(5) . . ?
C51 C50 C49 123.4(4) . . ?
C108 C107 H107 119.2 . . ?
C108 C107 C106 121.6(5) . . ?
C106 C107 H107 119.2 . . ?
F18 C51 C52 118.0(5) . . ?
F18 C51 C50 120.3(5) . . ?
C50 C51 C52 121.4(4) . . ?
F22 C63 C64 120.3(5) . . ?
F22 C63 C62 116.2(4) . . ?
C62 C63 C64 123.3(4) . . ?
C116 C115 C112 120.2(5) . . ?
C120 C115 C116 114.0(6) . . ?
C120 C115 C112 123.5(5) . . ?
F39 C120 C115 120.2(7) . . ?
F39 C120 C119 116.8(5) . . ?
C119 C120 C115 122.8(5) . . ?
F40 C119 C118 119.7(6) . . ?
F40 C119 C120 118.1(5) . . ?
C120 C119 C118 121.9(5) . . ?
C102 C97 C97 120.0(5) . 2 ?
C102 C97 C98 114.2(6) . . ?
C98 C97 C97 123.6(7) . 2 ?
C97 C102 H102 118.6 . . ?
C101 C102 C97 122.9(4) . . ?
C101 C102 H102 118.6 . . ?
C112 C111 H111 119.0 . . ?
C110 C111 H111 119.0 . . ?
C110 C111 C112 122.0(6) . . ?
F38 C111 C112 130.0(10) . . ?
F38 C111 C110 105.9(9) . . ?
C107 C108 H108 119.2 . . ?
C107 C108 C103 121.5(5) . . ?
C103 C108 H108 119.2 . . ?
C102 C101 H101 119.6 . . ?
C102 C101 C100 120.9(6) . . ?
C100 C101 H101 119.6 . . ?
C111 C112 C115 120.1(5) . . ?
C111 C112 C113 114.8(7) . . ?
C113 C112 C115 122.4(5) . . ?
C107 C106 C109 117.9(5) . . ?
C105 C106 C107 116.0(7) . . ?
C105 C106 C109 124.3(6) . . ?
F24 C71 C70 119.9(5) . . ?
F24 C71 C72 117.5(4) . . ?
C72 C71 C70 122.3(4) . . ?
C112 C113 F41 115.9(7) . . ?
C112 C113 H113 118.6 . . ?
C114 C113 F41 120.9(5) . . ?
C114 C113 C112 122.9(5) . . ?
C114 C113 H113 118.6 . . ?
C110 C109 C106 119.7(5) . . ?
C114 C109 C106 122.2(5) . . ?
C114 C109 C110 115.5(7) . . ?
F34 C99 C100 118.5(6) . . ?
C98 C99 F34 118.3(6) . . ?
C98 C99 C100 122.9(4) . . ?
C108 C103 C100 118.5(5) . . ?
C104 C103 C108 115.5(6) . . ?
C104 C103 C100 123.4(5) . . ?
F33 C98 C97 119.7(6) . . ?
C99 C98 F33 117.4(4) . . ?
C99 C98 C97 122.6(6) . . ?
C101 C100 C103 119.2(5) . . ?
C99 C100 C101 115.0(6) . . ?
C99 C100 C103 122.9(4) . . ?
C111 C110 C109 122.0(5) . . ?
C111 C110 H110 119.0 . . ?
C111 C110 F37 122.2(8) . . ?
C109 C110 H110 119.0 . . ?
C109 C110 F37 113.2(9) . . ?
C106 C105 F36 119.9(7) . . ?
C104 C105 F36 118.0(5) . . ?
C104 C105 C106 121.9(6) . . ?
F42 C114 C113 113.9(5) . . ?
F42 C114 C109 124.2(7) . . ?
C113 C114 C109 121.7(6) . . ?
C113 C114 H114 119.2 . . ?
C109 C114 H114 119.2 . . ?
F35 C104 C103 120.3(7) . . ?
F35 C104 C105 117.5(6) . . ?
C105 C104 C103 122.2(5) . . ?
C138 C136 H136 119.4 2 . ?
C138 C136 C137 121.2(5) 2 . ?
C137 C136 H136 119.4 . . ?
C136 C138 H138 119.8 2 . ?
C137 C138 C136 120.5(5) . 2 ?
C137 C138 H138 119.8 . . ?
C136 C137 H137 120.9 . . ?
C138 C137 C136 118.3(5) . . ?
C138 C137 H137 120.9 . . ?
C129 C128 H128 120.3 . . ?
C127 C128 H128 120.3 . . ?
C127 C128 C129 119.3(7) . . ?
C121 C126 H126 120.2 . . ?
C121 C126 C125 119.6(9) . . ?
C125 C126 H126 120.2 . . ?
C130 C131 H131 117.0 . . ?
C130 C131 C132 126.0(8) . . ?
C132 C131 H131 117.0 . . ?
C126 C121 H121 118.3 . . ?
C126 C121 C122 123.4(11) . . ?
C122 C121 H121 118.3 . . ?
C131 C130 H130 120.7 . . ?
C131 C130 C129 118.6(8) . . ?
C129 C130 H130 120.7 . . ?
C128 C129 H129 120.1 . . ?
C130 C129 C128 119.8(8) . . ?
C130 C129 H129 120.1 . . ?
C123 C124 H124 120.2 . . ?
C123 C124 C125 119.7(9) . . ?
C125 C124 H124 120.2 . . ?
C128 C127 H127 120.0 . . ?
C128 C127 C132 120.1(9) . . ?
C132 C127 H127 120.0 . . ?
C124 C123 H123 117.9 . . ?
C122 C123 C124 124.2(10) . . ?
C122 C123 H123 117.9 . . ?
C131 C132 C127 116.0(9) . . ?
C131 C132 H132 122.0 . . ?
C127 C132 H132 122.0 . . ?
C126 C125 H125 121.0 . . ?
C124 C125 C126 118.0(9) . . ?
C124 C125 H125 121.0 . . ?
C121 C122 H122 122.5 . . ?
C123 C122 C121 115.0(12) . . ?
C123 C122 H122 122.5 . . ?
C68 C67 C64 119.2(4) . . ?
C72 C67 C68 115.3(4) . . ?
C72 C67 C64 123.1(4) . . ?
C135 C135 H135 118.9 2 . ?
C135 C135 C134 122.3(4) 2 . ?
C134 C135 H135 118.9 . . ?
C135 C134 H134 121.0 . . ?
C133 C134 C135 117.9(6) . . ?
C133 C134 H134 121.0 . . ?
C134 C133 C133 119.8(3) . 2 ?
C134 C133 H133 120.1 . . ?
C133 C133 H133 120.1 2 . ?
C3 C2 C1 120.1(11) . . ?
F1 C2 C3 118.0(10) . . ?
F1 C2 C1 117.5(12) . . ?
C2 C3 C4 122.8(11) . . ?
F2 C3 C2 114.6(8) . . ?
F2 C3 C4 122.3(11) . . ?
C3 C4 C5 116.9(15) . . ?
C3 C4 C7 117.5(14) . . ?
C5 C4 C7 121.4(13) . . ?
C4 C5 H5 119.7 . . ?
C6 C5 C4 120.6(13) . . ?
C6 C5 H5 119.7 . . ?
C5 C6 H6 119.1 . . ?
C5 C6 C1 121.8(16) . . ?
C1 C6 H6 119.1 . . ?
C2 C1 C46 121.3(11) . . ?
C6 C1 C2 116.4(12) . . ?
C6 C1 C46 120.6(13) . . ?
C8 C7 C4 125.9(12) . . ?
C8 C7 C12 114.5(13) . . ?
C12 C7 C4 118.9(12) . . ?
C9 C8 C7 122.0(13) . . ?
F3 C8 C7 119.1(13) . . ?
F3 C8 C9 118.1(13) . . ?
C7 C12 H12 118.4 . . ?
C11 C12 C7 123.2(16) . . ?
C11 C12 H12 118.4 . . ?
C8 C9 C10 122.3(10) . . ?
F4 C9 C8 118.2(11) . . ?
F4 C9 C10 119.5(11) . . ?
C12 C11 H11 120.0 . . ?
C12 C11 C10 120.1(14) . . ?
C10 C11 H11 120.0 . . ?
C9 C10 C11 115.6(12) . . ?
C9 C10 C13 122.9(10) . . ?
C11 C10 C13 118.8(12) . . ?
C45 C46 C1 116.4(12) . . ?
C45 C46 C47 117.2(15) . . ?
C47 C46 C1 122.6(11) . . ?
C46 C45 H45 119.5 . . ?
C46 C45 C44 121.0(13) . . ?
C44 C45 H45 119.5 . . ?
C48 C47 C46 121.1(11) . . ?
F16 C47 C46 120.6(11) . . ?
F16 C47 C48 118.3(9) . . ?
C45 C44 H44 119.4 . . ?
C43 C44 C45 121.1(16) . . ?
C43 C44 H44 119.4 . . ?
C47 C48 C43 121.6(10) . . ?
F15 C48 C47 117.2(12) . . ?
F15 C48 C43 120.6(12) . . ?
C44 C43 C40 117.4(12) . . ?
C48 C43 C44 116.6(12) . . ?
C48 C43 C40 122.5(13) . . ?
C14 C13 C10 122.4(12) . . ?
C14 C13 C18 115.6(14) . . ?
C18 C13 C10 120.4(14) . . ?
C13 C14 C15 120.6(12) . . ?
F5 C14 C13 122.8(13) . . ?
F5 C14 C15 113.8(12) . . ?
C13 C18 H18 119.4 . . ?
C17 C18 C13 121.2(15) . . ?
C17 C18 H18 119.4 . . ?
C14 C15 C16 123.3(13) . . ?
F6 C15 C14 118.6(9) . . ?
F6 C15 C16 118.0(14) . . ?
C18 C17 H17 118.7 . . ?
C18 C17 C16 122.6(14) . . ?
C16 C17 H17 118.7 . . ?
C15 C16 C17 113.7(18) . . ?
C15 C16 C19 124.4(18) . . ?
C17 C16 C19 119.3(13) . . ?
C24 C19 C16 121.4(12) . . ?
C20 C19 C16 119.2(16) . . ?
C20 C19 C24 115.8(15) . . ?
C23 C24 C19 121.4(12) . . ?
F7 C24 C19 122.7(13) . . ?
F7 C24 C23 115.4(12) . . ?
C19 C20 H20 118.8 . . ?
C19 C20 C21 122.4(18) . . ?
C21 C20 H20 118.8 . . ?
C24 C23 C22 122.2(13) . . ?
F8 C23 C24 117.7(11) . . ?
F8 C23 C22 119.4(11) . . ?
C23 C22 C25 123.0(11) . . ?
C23 C22 C21 115.6(15) . . ?
C21 C22 C25 118.8(12) . . ?
C26 C25 C22 122.5(14) . . ?
C26 C25 C30 115.3(14) . . ?
C30 C25 C22 118.4(13) . . ?
C25 C26 C27 123.4(13) . . ?
F9 C26 C25 118.0(14) . . ?
F9 C26 C27 118.4(13) . . ?
C25 C30 H30 119.1 . . ?
C29 C30 C25 121.9(17) . . ?
C29 C30 H30 119.1 . . ?
C26 C27 C28 120.5(12) . . ?
F10 C27 C26 115.7(10) . . ?
F10 C27 C28 123.1(12) . . ?
C30 C29 H29 119.6 . . ?
C28 C29 C30 120.8(15) . . ?
C28 C29 H29 119.6 . . ?
C27 C28 C31 122.5(14) . . ?
C29 C28 C27 116.8(16) . . ?
C29 C28 C31 119.2(14) . . ?
C36 C31 C28 120.4(14) . . ?
C36 C31 C32 119.4(14) . . ?
C32 C31 C28 116.5(15) . . ?
C31 C36 C35 119.9(12) . . ?
F11 C36 C31 124.5(14) . . ?
F11 C36 C35 115.1(13) . . ?
C31 C32 H32 119.9 . . ?
C31 C32 C33 120.1(18) . . ?
C33 C32 H32 119.9 . . ?
C34 C35 C36 121.9(11) . . ?
F12 C35 C36 117.6(9) . . ?
F12 C35 C34 120.2(10) . . ?
C32 C33 H33 120.1 . . ?
C34 C33 C32 119.9(14) . . ?
C34 C33 H33 120.1 . . ?
C35 C34 C37 121.3(11) . . ?
C33 C34 C35 116.7(13) . . ?
C33 C34 C37 120.5(12) . . ?
C38 C37 C34 122.5(13) . . ?
C42 C37 C34 119.6(13) . . ?
C42 C37 C38 116.1(13) . . ?
C37 C38 C39 122.2(11) . . ?
F13 C38 C37 121.4(12) . . ?
F13 C38 C39 116.4(11) . . ?
C37 C42 H42 119.8 . . ?
C37 C42 C41 120.4(15) . . ?
C41 C42 H42 119.8 . . ?
C40 C39 C38 120.6(13) . . ?
F14 C39 C38 118.4(8) . . ?
F14 C39 C40 120.8(12) . . ?
C42 C41 H41 118.9 . . ?
C40 C41 C42 122.3(14) . . ?
C40 C41 H41 118.9 . . ?
C39 C40 C43 122.0(16) . . ?
C41 C40 C43 118.9(15) . . ?
C41 C40 C39 116(2) . . ?
C20 C21 H21 119.4 . . ?
C22 C21 C20 121.2(14) . . ?
C22 C21 H21 119.4 . . ?
C141 C140 H140 120.2 . . ?
C141 C140 C139 119.6(9) . . ?
C139 C140 H140 120.2 . . ?
C140 C141 H141 120.2 . . ?
C141 C141 C140 119.7(6) 2_655 . ?
C141 C141 H141 120.2 2_655 . ?
C140 C139 H139 119.9 . . ?
C139 C139 C140 120.2(6) 2_655 . ?
C139 C139 H139 119.9 2_655 . ?
C143 C144 H144 118.8 . . ?
C143 C144 C145 122.4(12) . . ?
C145 C144 H144 118.8 . . ?
C144 C143 H143 119.3 . . ?
C142 C143 C144 121.5(14) . . ?
C142 C143 H143 119.3 . . ?
C143 C142 H142 122.0 . . ?
C143 C142 C147 116.0(14) . . ?
C147 C142 H142 122.0 . . ?
C142 C147 H147 118.4 . . ?
C142 C147 C146 123.2(12) . . ?
C146 C147 H147 118.4 . . ?
C147 C146 H146 119.8 . . ?
C147 C146 C145 120.5(10) . . ?
C145 C146 H146 119.8 . . ?
C144 C145 C146 116.3(10) . . ?
C144 C145 H145 121.9 . . ?
C146 C145 H145 121.9 . . ?

loop_
_geom_bond_atom_site_label_1
_geom_bond_atom_site_label_2
_geom_bond_distance
_geom_bond_site_symmetry_2
_geom_bond_publ_flag
F25 C74 1.353(4) . ?
F26 C75 1.367(4) . ?
F32 C95 1.352(4) . ?
F27 C84 1.356(5) . ?
F20 C59 1.319(5) . ?
F22 C63 1.356(5) . ?
F31 C96 1.356(4) . ?
F21 C62 1.371(5) . ?
F19 C60 1.363(5) . ?
F40 C119 1.354(6) . ?
F34 C99 1.366(5) . ?
F28 C83 1.355(5) . ?
F30 C87 1.320(5) . ?
F23 C72 1.368(5) . ?
F39 C120 1.361(6) . ?
F33 C98 1.355(7) . ?
F29 C86 1.340(6) . ?
F24 C71 1.359(5) . ?
F36 C105 1.389(7) . ?
F35 C104 1.366(6) . ?
F41 C113 1.416(6) . ?
F42 C114 1.338(6) . ?
F17 C50 1.299(6) . ?
F18 C51 1.307(6) . ?
C93 H93 0.9500 . ?
C93 C92 1.379(5) . ?
C93 C94 1.397(5) . ?
C73 C94 1.481(5) 2_655 ?
C73 C78 1.404(5) . ?
C73 C74 1.397(5) . ?
C92 H92 0.9500 . ?
C92 C91 1.400(5) . ?
C94 C95 1.393(5) . ?
C91 C96 1.379(6) . ?
C91 C88 1.488(5) . ?
C76 C79 1.475(6) . ?
C76 C77 1.400(6) . ?
C76 C75 1.396(5) . ?
C78 H78 0.9500 . ?
C78 C77 1.367(6) . ?
C74 C75 1.375(6) . ?
C79 C80 1.389(6) . ?
C79 C84 1.390(5) . ?
C95 C96 1.370(6) . ?
C77 H77 0.9500 . ?
C68 H68 0.9500 . ?
C68 C69 1.373(6) . ?
C68 C67 1.396(6) . ?
C88 C87 1.387(6) . ?
C88 C89 1.389(6) . ?
C80 H80 0.9500 . ?
C80 C81 1.385(6) . ?
C81 H81 0.9500 . ?
C81 C82 1.405(6) . ?
C69 H69 0.9500 . ?
C69 C70 1.405(6) . ?
C82 C83 1.388(6) . ?
C82 C85 1.491(6) . ?
C84 C83 1.368(6) . ?
C87 C86 1.381(6) . ?
C58 C59 1.390(6) . ?
C58 C61 1.467(7) . ?
C58 C57 1.407(6) . ?
C70 C49 1.471(7) 2 ?
C70 C71 1.385(6) . ?
C66 H66 0.9500 . ?
C66 C61 1.396(6) . ?
C66 C65 1.376(7) . ?
C59 C60 1.373(7) . ?
C64 C65 1.400(6) . ?
C64 C63 1.390(7) . ?
C64 C67 1.482(7) . ?
C49 C54 1.405(6) . ?
C49 C50 1.384(7) . ?
C55 C56 1.409(6) . ?
C55 C52 1.483(7) . ?
C55 C60 1.386(6) . ?
C56 H56 0.9500 . ?
C56 C57 1.362(7) . ?
C89 H89 0.9500 . ?
C89 C90 1.387(6) . ?
C53 H53 0.9500 . ?
C53 C54 1.393(7) . ?
C53 C52 1.417(6) . ?
C61 C62 1.402(6) . ?
C65 H65 0.9500 . ?
C57 H57 0.9500 . ?
C90 H90 0.9500 . ?
C90 C85 1.395(7) . ?
C62 C63 1.367(7) . ?
C86 C85 1.383(7) . ?
C54 H54 0.9500 . ?
C52 C51 1.394(7) . ?
C118 C118 1.476(11) 2 ?
C118 C117 1.412(7) . ?
C118 C119 1.387(7) . ?
C116 H116 0.9500 . ?
C116 C117 1.349(8) . ?
C116 C115 1.406(7) . ?
C72 C71 1.365(7) . ?
C72 C67 1.389(6) . ?
C117 H117 0.9500 . ?
C50 C51 1.360(7) . ?
C107 H107 0.9500 . ?
C107 C108 1.376(8) . ?
C107 C106 1.388(8) . ?
C115 C120 1.402(8) . ?
C115 C112 1.475(8) . ?
C120 C119 1.371(9) . ?
C97 C97 1.462(12) 2 ?
C97 C102 1.397(8) . ?
C97 C98 1.409(6) . ?
C102 H102 0.9500 . ?
C102 C101 1.378(9) . ?
C111 H111 0.9500 . ?
C111 C112 1.393(7) . ?
C111 C110 1.369(9) . ?
C111 F38 1.298(15) . ?
C108 H108 0.9500 . ?
C108 C103 1.407(6) . ?
C101 H101 0.9500 . ?
C101 C100 1.406(6) . ?
C112 C113 1.403(8) . ?
C106 C109 1.478(9) . ?
C106 C105 1.381(8) . ?
C113 H113 0.9500 . ?
C113 C114 1.358(9) . ?
C109 C110 1.401(8) . ?
C109 C114 1.390(8) . ?
C99 C98 1.339(9) . ?
C99 C100 1.398(9) . ?
C103 C100 1.474(9) . ?
C103 C104 1.379(9) . ?
C110 H110 0.9500 . ?
C110 F37 1.573(17) . ?
C105 C104 1.373(10) . ?
C114 H114 0.9500 . ?
C136 H136 0.9500 . ?
C136 C138 1.362(5) 2 ?
C136 C137 1.370(5) . ?
C138 H138 0.9500 . ?
C138 C137 1.362(5) . ?
C137 H137 0.9500 . ?
C128 H128 0.9500 . ?
C128 C129 1.409(10) . ?
C128 C127 1.368(10) . ?
C126 H126 0.9500 . ?
C126 C121 1.341(12) . ?
C126 C125 1.387(11) . ?
C131 H131 0.9500 . ?
C131 C130 1.332(10) . ?
C131 C132 1.340(11) . ?
C121 H121 0.9500 . ?
C121 C122 1.402(12) . ?
C130 H130 0.9500 . ?
C130 C129 1.352(9) . ?
C129 H129 0.9500 . ?
C124 H124 0.9500 . ?
C124 C123 1.360(11) . ?
C124 C125 1.381(10) . ?
C127 H127 0.9500 . ?
C127 C132 1.417(11) . ?
C123 H123 0.9500 . ?
C123 C122 1.339(11) . ?
C132 H132 0.9500 . ?
C125 H125 0.9500 . ?
C122 H122 0.9500 . ?
C135 C135 1.273(16) 2 ?
C135 H135 0.9500 . ?
C135 C134 1.367(5) . ?
C134 H134 0.9500 . ?
C134 C133 1.364(5) . ?
C133 C133 1.378(5) 2 ?
C133 H133 0.9500 . ?
C2 C3 1.370(15) . ?
C2 C1 1.423(14) . ?
C2 F1 1.366(13) . ?
C3 C4 1.389(17) . ?
C3 F2 1.324(8) . ?
C4 C5 1.403(16) . ?
C4 C7 1.49(2) . ?
C5 H5 0.9500 . ?
C5 C6 1.392(16) . ?
C6 H6 0.9500 . ?
C6 C1 1.393(15) . ?
C1 C46 1.495(17) . ?
C7 C8 1.387(15) . ?
C7 C12 1.390(16) . ?
C8 C9 1.385(15) . ?
C8 F3 1.362(14) . ?
C12 H12 0.9500 . ?
C12 C11 1.380(15) . ?
C9 C10 1.384(16) . ?
C9 F4 1.356(9) . ?
C11 H11 0.9500 . ?
C11 C10 1.424(12) . ?
C10 C13 1.467(19) . ?
C46 C45 1.382(16) . ?
C46 C47 1.393(16) . ?
C45 H45 0.9500 . ?
C45 C44 1.400(15) . ?
C47 C48 1.386(15) . ?
C47 F16 1.354(8) . ?
C44 H44 0.9500 . ?
C44 C43 1.397(15) . ?
C48 C43 1.387(14) . ?
C48 F15 1.344(13) . ?
C43 C40 1.49(3) . ?
C13 C14 1.373(15) . ?
C13 C18 1.394(15) . ?
C14 C15 1.391(15) . ?
C14 F5 1.351(14) . ?
C18 H18 0.9500 . ?
C18 C17 1.387(16) . ?
C15 C16 1.394(17) . ?
C15 F6 1.382(11) . ?
C17 H17 0.9500 . ?
C17 C16 1.39(2) . ?
C16 C19 1.47(3) . ?
C19 C24 1.390(15) . ?
C19 C20 1.386(17) . ?
C24 C23 1.385(15) . ?
C24 F7 1.332(14) . ?
C20 H20 0.9500 . ?
C20 C21 1.393(16) . ?
C23 C22 1.386(16) . ?
C23 F8 1.360(11) . ?
C22 C25 1.51(2) . ?
C22 C21 1.387(14) . ?
C25 C26 1.376(15) . ?
C25 C30 1.409(15) . ?
C26 C27 1.387(15) . ?
C26 F9 1.355(15) . ?
C30 H30 0.9500 . ?
C30 C29 1.399(15) . ?
C27 C28 1.390(17) . ?
C27 F10 1.326(10) . ?
C29 H29 0.9500 . ?
C29 C28 1.388(17) . ?
C28 C31 1.51(2) . ?
C31 C36 1.357(16) . ?
C31 C32 1.394(16) . ?
C36 C35 1.399(15) . ?
C36 F11 1.345(15) . ?
C32 H32 0.9500 . ?
C32 C33 1.416(17) . ?
C35 C34 1.398(15) . ?
C35 F12 1.375(10) . ?
C33 H33 0.9500 . ?
C33 C34 1.384(15) . ?
C34 C37 1.478(18) . ?
C37 C38 1.387(14) . ?
C37 C42 1.387(16) . ?
C38 C39 1.391(14) . ?
C38 F13 1.354(14) . ?
C42 H42 0.9500 . ?
C42 C41 1.393(15) . ?
C39 C40 1.39(2) . ?
C39 F14 1.350(8) . ?
C41 H41 0.9500 . ?
C41 C40 1.39(2) . ?
C21 H21 0.9500 . ?
C140 H140 0.9500 . ?
C140 C141 1.357(12) . ?
C140 C139 1.378(12) . ?
C141 C141 1.29(2) 2_655 ?
C141 H141 0.9500 . ?
C139 C139 1.24(2) 2_655 ?
C139 H139 0.9500 . ?
C144 H144 0.9500 . ?
C144 C143 1.382(5) . ?
C144 C145 1.388(5) . ?
C143 H143 0.9500 . ?
C143 C142 1.381(5) . ?
C142 H142 0.9500 . ?
C142 C147 1.381(5) . ?
C147 H147 0.9500 . ?
C147 C146 1.385(5) . ?
C146 H146 0.9500 . ?
C146 C145 1.390(5) . ?
C145 H145 0.9500 . ?

loop_
_geom_torsion_atom_site_label_1
_geom_torsion_atom_site_label_2
_geom_torsion_atom_site_label_3
_geom_torsion_atom_site_label_4
_geom_torsion
_geom_torsion_site_symmetry_1
_geom_torsion_site_symmetry_2
_geom_torsion_site_symmetry_3
_geom_torsion_site_symmetry_4
_geom_torsion_publ_flag
F25 C74 C75 F26 -1.0(5) . . . . ?
F25 C74 C75 C76 174.5(3) . . . . ?
F32 C95 C96 F31 1.0(5) . . . . ?
F32 C95 C96 C91 173.4(4) . . . . ?
F27 C84 C83 F28 -1.1(6) . . . . ?
F27 C84 C83 C82 -178.1(4) . . . . ?
F20 C59 C60 F19 0.8(6) . . . . ?
F20 C59 C60 C55 177.1(4) . . . . ?
F21 C62 C63 F22 0.2(6) . . . . ?
F21 C62 C63 C64 174.5(4) . . . . ?
F34 C99 C98 F33 -0.6(6) . . . . ?
F34 C99 C98 C97 -174.3(4) . . . . ?
F34 C99 C100 C101 -175.6(3) . . . . ?
F34 C99 C100 C103 23.8(6) . . . . ?
F30 C87 C86 F29 1.9(6) . . . . ?
F30 C87 C86 C85 -172.9(4) . . . . ?
F23 C72 C71 F24 0.1(7) . . . . ?
F23 C72 C71 C70 -173.2(4) . . . . ?
F23 C72 C67 C68 -176.1(4) . . . . ?
F23 C72 C67 C64 22.0(6) . . . . ?
F39 C120 C119 F40 -1.0(6) . . . . ?
F39 C120 C119 C118 -175.0(3) . . . . ?
F29 C86 C85 C82 -23.0(6) . . . . ?
F29 C86 C85 C90 175.8(3) . . . . ?
F36 C105 C104 F35 -2.6(6) . . . . ?
F36 C105 C104 C103 175.8(4) . . . . ?
F41 C113 C114 F42 2.0(6) . . . . ?
F41 C113 C114 C109 -173.4(4) . . . . ?
F17 C50 C51 F18 -0.6(6) . . . . ?
F17 C50 C51 C52 173.9(4) . . . . ?
C93 C92 C91 C96 -11.1(5) . . . . ?
C93 C92 C91 C88 152.0(3) . . . . ?
C93 C94 C95 F32 175.8(3) . . . . ?
C93 C94 C95 C96 -9.7(5) . . . . ?
C73 C94 C95 F32 -21.6(5) 2_655 . . . ?
C73 C94 C95 C96 152.8(4) 2_655 . . . ?
C73 C78 C77 C76 1.2(6) . . . . ?
C73 C74 C75 F26 -175.6(3) . . . . ?
C73 C74 C75 C76 -0.1(6) . . . . ?
C92 C93 C94 C73 -153.0(3) . . . 2_655 ?
C92 C93 C94 C95 10.1(5) . . . . ?
C92 C91 C96 F31 -176.2(3) . . . . ?
C92 C91 C96 C95 11.6(6) . . . . ?
C92 C91 C88 C87 39.5(5) . . . . ?
C92 C91 C88 C89 -121.4(4) . . . . ?
C94 C93 C92 C91 0.3(5) . . . . ?
C94 C73 C78 C77 -153.2(3) 2_655 . . . ?
C94 C73 C74 F25 -22.7(5) 2_655 . . . ?
C94 C73 C74 C75 151.8(4) 2_655 . . . ?
C94 C95 C96 F31 -173.5(3) . . . . ?
C94 C95 C96 C91 -1.1(6) . . . . ?
C91 C88 C87 F30 20.7(6) . . . . ?
C91 C88 C87 C86 -152.9(4) . . . . ?
C91 C88 C89 C90 153.0(4) . . . . ?
C76 C79 C80 C81 153.8(3) . . . . ?
C76 C79 C84 F27 23.9(5) . . . . ?
C76 C79 C84 C83 -151.4(4) . . . . ?
C78 C73 C74 F25 176.3(3) . . . . ?
C78 C73 C74 C75 -9.2(5) . . . . ?
C74 C73 C78 C77 8.6(5) . . . . ?
C79 C76 C77 C78 151.7(3) . . . . ?
C79 C76 C75 F26 23.7(5) . . . . ?
C79 C76 C75 C74 -151.6(4) . . . . ?
C79 C80 C81 C82 -1.2(6) . . . . ?
C79 C84 C83 F28 174.4(4) . . . . ?
C79 C84 C83 C82 -2.7(7) . . . . ?
C77 C76 C79 C80 -126.9(4) . . . . ?
C77 C76 C79 C84 34.2(5) . . . . ?
C77 C76 C75 F26 -174.8(3) . . . . ?
C77 C76 C75 C74 9.8(5) . . . . ?
C96 C91 C88 C87 -158.6(4) . . . . ?
C96 C91 C88 C89 40.5(5) . . . . ?
C75 C76 C79 C80 33.7(5) . . . . ?
C75 C76 C79 C84 -165.2(3) . . . . ?
C75 C76 C77 C78 -10.5(5) . . . . ?
C68 C69 C70 C49 -152.1(4) . . . 2 ?
C68 C69 C70 C71 11.7(6) . . . . ?
C88 C91 C96 F31 21.4(6) . . . . ?
C88 C91 C96 C95 -150.8(4) . . . . ?
C88 C87 C86 F29 175.7(3) . . . . ?
C88 C87 C86 C85 0.9(6) . . . . ?
C88 C89 C90 C85 0.5(6) . . . . ?
C80 C79 C84 F27 -174.3(3) . . . . ?
C80 C79 C84 C83 10.4(6) . . . . ?
C80 C81 C82 C83 9.1(6) . . . . ?
C80 C81 C82 C85 -154.7(4) . . . . ?
C81 C82 C83 F28 175.8(4) . . . . ?
C81 C82 C83 C84 -7.2(6) . . . . ?
C81 C82 C85 C90 122.7(4) . . . . ?
C81 C82 C85 C86 -38.4(6) . . . . ?
C69 C68 C67 C64 152.6(4) . . . . ?
C69 C68 C67 C72 -10.1(6) . . . . ?
C69 C70 C71 F24 175.4(4) . . . . ?
C69 C70 C71 C72 -11.4(7) . . . . ?
C84 C79 C80 C81 -8.5(5) . . . . ?
C87 C88 C89 C90 -9.0(6) . . . . ?
C87 C86 C85 C82 151.9(4) . . . . ?
C87 C86 C85 C90 -9.4(6) . . . . ?
C58 C59 C60 F19 -175.0(4) . . . . ?
C58 C59 C60 C55 1.3(6) . . . . ?
C58 C61 C62 F21 -22.9(6) . . . . ?
C58 C61 C62 C63 151.2(4) . . . . ?
C70 C49 C54 C53 -154.8(4) 2 . . . ?
C70 C49 C50 F17 -20.6(6) 2 . . . ?
C70 C49 C50 C51 153.7(4) 2 . . . ?
C66 C61 C62 F21 176.2(3) . . . . ?
C66 C61 C62 C63 -9.6(6) . . . . ?
C59 C58 C61 C66 -36.1(5) . . . . ?
C59 C58 C61 C62 163.9(4) . . . . ?
C59 C58 C57 C56 9.5(6) . . . . ?
C49 C70 C71 F24 -21.6(7) 2 . . . ?
C49 C70 C71 C72 151.5(5) 2 . . . ?
C49 C50 C51 F18 -174.7(4) . . . . ?
C49 C50 C51 C52 -0.3(7) . . . . ?
C55 C56 C57 C58 0.0(6) . . . . ?
C55 C52 C51 F18 21.8(6) . . . . ?
C55 C52 C51 C50 -152.7(4) . . . . ?
C56 C55 C52 C53 -122.8(4) . . . . ?
C56 C55 C52 C51 38.6(6) . . . . ?
C56 C55 C60 F19 -175.3(3) . . . . ?
C56 C55 C60 C59 8.4(6) . . . . ?
C89 C88 C87 F30 -178.0(3) . . . . ?
C89 C88 C87 C86 8.3(5) . . . . ?
C89 C90 C85 C82 -153.6(4) . . . . ?
C89 C90 C85 C86 8.6(6) . . . . ?
C53 C52 C51 F18 -176.5(4) . . . . ?
C53 C52 C51 C50 9.0(6) . . . . ?
C61 C58 C59 F20 -23.4(5) . . . . ?
C61 C58 C59 C60 152.3(4) . . . . ?
C61 C58 C57 C56 -153.5(4) . . . . ?
C61 C66 C65 C64 0.3(6) . . . . ?
C61 C62 C63 F22 -174.0(4) . . . . ?
C61 C62 C63 C64 0.3(7) . . . . ?
C65 C66 C61 C58 -152.3(4) . . . . ?
C65 C66 C61 C62 9.3(6) . . . . ?
C65 C64 C63 F22 -176.5(4) . . . . ?
C65 C64 C63 C62 9.3(6) . . . . ?
C65 C64 C67 C68 -127.1(4) . . . . ?
C65 C64 C67 C72 34.1(6) . . . . ?
C57 C58 C59 F20 174.1(3) . . . . ?
C57 C58 C59 C60 -10.2(6) . . . . ?
C57 C58 C61 C66 125.7(4) . . . . ?
C57 C58 C61 C62 -34.3(5) . . . . ?
C83 C82 C85 C90 -39.6(5) . . . . ?
C83 C82 C85 C86 159.3(4) . . . . ?
C54 C49 C50 F17 177.5(4) . . . . ?
C54 C49 C50 C51 -8.3(6) . . . . ?
C54 C53 C52 C55 153.8(4) . . . . ?
C54 C53 C52 C51 -8.8(6) . . . . ?
C52 C55 C56 C57 154.5(4) . . . . ?
C52 C55 C60 F19 22.3(6) . . . . ?
C52 C55 C60 C59 -154.0(4) . . . . ?
C52 C53 C54 C49 0.2(6) . . . . ?
C118 C118 C117 C116 -150.7(4) 2 . . . ?
C118 C118 C119 F40 -23.7(4) 2 . . . ?
C118 C118 C119 C120 150.2(4) 2 . . . ?
C60 C55 C56 C57 -9.0(6) . . . . ?
C60 C55 C52 C53 39.3(6) . . . . ?
C60 C55 C52 C51 -159.3(4) . . . . ?
C116 C115 C120 F39 -174.7(3) . . . . ?
C116 C115 C120 C119 10.4(6) . . . . ?
C116 C115 C112 C111 -125.2(5) . . . . ?
C116 C115 C112 C113 35.1(6) . . . . ?
C117 C118 C119 F40 175.6(3) . . . . ?
C117 C118 C119 C120 -10.5(6) . . . . ?
C117 C116 C115 C120 -10.2(6) . . . . ?
C117 C116 C115 C112 152.9(4) . . . . ?
C85 C82 C83 F28 -21.6(6) . . . . ?
C85 C82 C83 C84 155.4(4) . . . . ?
C50 C49 C54 C53 8.2(6) . . . . ?
C107 C108 C103 C100 153.7(4) . . . . ?
C107 C108 C103 C104 -8.6(6) . . . . ?
C107 C106 C109 C110 125.3(5) . . . . ?
C107 C106 C109 C114 -35.7(6) . . . . ?
C107 C106 C105 F36 175.2(4) . . . . ?
C107 C106 C105 C104 -9.8(7) . . . . ?
C63 C64 C65 C66 -9.6(6) . . . . ?
C63 C64 C67 C68 33.2(6) . . . . ?
C63 C64 C67 C72 -165.5(4) . . . . ?
C115 C116 C117 C118 -0.2(7) . . . . ?
C115 C120 C119 F40 174.1(3) . . . . ?
C115 C120 C119 C118 0.1(7) . . . . ?
C115 C112 C113 F41 20.8(6) . . . . ?
C115 C112 C113 C114 -153.2(5) . . . . ?
C120 C115 C112 C111 36.3(6) . . . . ?
C120 C115 C112 C113 -163.4(4) . . . . ?
C119 C118 C117 C116 10.7(6) . . . . ?
C97 C97 C102 C101 -153.4(4) 2 . . . ?
C97 C97 C98 F33 -20.7(5) 2 . . . ?
C97 C97 C98 C99 152.9(4) 2 . . . ?
C97 C102 C101 C100 -0.2(7) . . . . ?
C102 C97 C98 F33 176.6(4) . . . . ?
C102 C97 C98 C99 -9.8(6) . . . . ?
C102 C101 C100 C99 -10.0(6) . . . . ?
C102 C101 C100 C103 151.3(4) . . . . ?
C111 C112 C113 F41 -177.9(4) . . . . ?
C111 C112 C113 C114 8.1(6) . . . . ?
C108 C107 C106 C109 -155.7(4) . . . . ?
C108 C107 C106 C105 9.6(6) . . . . ?
C108 C103 C100 C101 -126.5(5) . . . . ?
C108 C103 C100 C99 33.3(6) . . . . ?
C108 C103 C104 F35 -173.1(4) . . . . ?
C108 C103 C104 C105 8.5(6) . . . . ?
C112 C115 C120 F39 22.8(6) . . . . ?
C112 C115 C120 C119 -152.2(5) . . . . ?
C112 C111 C110 C109 -0.3(7) . . . . ?
C112 C111 C110 F37 -160.8(8) . . . . ?
C112 C113 C114 F42 175.7(4) . . . . ?
C112 C113 C114 C109 0.3(7) . . . . ?
C106 C107 C108 C103 -0.5(7) . . . . ?
C106 C109 C110 C111 -153.5(5) . . . . ?
C106 C109 C110 F37 8.5(9) . . . . ?
C106 C109 C114 F42 -21.8(7) . . . . ?
C106 C109 C114 C113 153.1(5) . . . . ?
C106 C105 C104 F35 -177.7(4) . . . . ?
C106 C105 C104 C103 0.6(8) . . . . ?
C71 C72 C67 C68 10.5(6) . . . . ?
C71 C72 C67 C64 -151.3(4) . . . . ?
C109 C106 C105 F36 -20.6(6) . . . . ?
C109 C106 C105 C104 154.4(5) . . . . ?
C98 C97 C102 C101 10.1(6) . . . . ?
C98 C99 C100 C101 10.4(6) . . . . ?
C98 C99 C100 C103 -150.1(5) . . . . ?
C100 C99 C98 F33 173.3(4) . . . . ?
C100 C99 C98 C97 -0.4(7) . . . . ?
C100 C103 C104 F35 25.5(6) . . . . ?
C100 C103 C104 C105 -152.8(5) . . . . ?
C110 C111 C112 C115 153.8(5) . . . . ?
C110 C111 C112 C113 -8.0(6) . . . . ?
C110 C109 C114 F42 176.4(4) . . . . ?
C110 C109 C114 C113 -8.7(7) . . . . ?
C105 C106 C109 C110 -38.6(6) . . . . ?
C105 C106 C109 C114 160.4(4) . . . . ?
C114 C109 C110 C111 8.8(6) . . . . ?
C114 C109 C110 F37 170.8(7) . . . . ?
C104 C103 C100 C101 34.3(6) . . . . ?
C104 C103 C100 C99 -165.9(5) . . . . ?
C136 C138 C137 C136 0.0(7) 2 . . . ?
C138 C136 C137 C138 -0.7(7) 2 . . . ?
C128 C127 C132 C131 2.8(10) . . . . ?
C126 C121 C122 C123 0.1(13) . . . . ?
C131 C130 C129 C128 3.3(10) . . . . ?
C121 C126 C125 C124 2.0(12) . . . . ?
C130 C131 C132 C127 1.7(11) . . . . ?
C129 C128 C127 C132 -4.0(10) . . . . ?
C124 C123 C122 C121 -1.4(13) . . . . ?
C127 C128 C129 C130 0.9(10) . . . . ?
C123 C124 C125 C126 -3.3(11) . . . . ?
C132 C131 C130 C129 -4.8(11) . . . . ?
C125 C126 C121 C122 -0.5(13) . . . . ?
C125 C124 C123 C122 3.1(13) . . . . ?
C67 C68 C69 C70 -1.1(6) . . . . ?
C67 C64 C65 C66 152.5(4) . . . . ?
C67 C64 C63 F22 22.3(6) . . . . ?
C67 C64 C63 C62 -151.9(4) . . . . ?
C67 C72 C71 F24 173.6(4) . . . . ?
C67 C72 C71 C70 0.3(7) . . . . ?
C135 C135 C134 C133 -2.6(17) 2 . . . ?
C135 C134 C133 C133 2.0(16) . . . 2 ?
C2 C3 C4 C5 -1(3) . . . . ?
C2 C3 C4 C7 156.3(15) . . . . ?
C2 C1 C46 C45 123.4(16) . . . . ?
C2 C1 C46 C47 -34(3) . . . . ?
C3 C2 C1 C6 14(3) . . . . ?
C3 C2 C1 C46 -151.4(16) . . . . ?
C3 C4 C5 C6 6(3) . . . . ?
C3 C4 C7 C8 50(3) . . . . ?
C3 C4 C7 C12 -119.8(17) . . . . ?
C4 C5 C6 C1 -1(4) . . . . ?
C4 C7 C8 C9 -154(3) . . . . ?
C4 C7 C8 F3 14(5) . . . . ?
C4 C7 C12 C11 154(2) . . . . ?
C5 C4 C7 C8 -154(3) . . . . ?
C5 C4 C7 C12 37(3) . . . . ?
C5 C6 C1 C2 -9(4) . . . . ?
C5 C6 C1 C46 156(2) . . . . ?
C6 C1 C46 C45 -41(3) . . . . ?
C6 C1 C46 C47 161(2) . . . . ?
C1 C2 C3 C4 -9(3) . . . . ?
C1 C2 C3 F2 164.9(12) . . . . ?
C1 C46 C45 C44 -149.0(18) . . . . ?
C1 C46 C47 C48 152(3) . . . . ?
C1 C46 C47 F16 -29(2) . . . . ?
C7 C4 C5 C6 -151(2) . . . . ?
C7 C8 C9 C10 -4(5) . . . . ?
C7 C8 C9 F4 173(3) . . . . ?
C7 C12 C11 C10 7(4) . . . . ?
C8 C7 C12 C11 -17(4) . . . . ?
C8 C9 C10 C11 -6(3) . . . . ?
C8 C9 C10 C13 155(3) . . . . ?
C12 C7 C8 C9 15(5) . . . . ?
C12 C7 C8 F3 -176(3) . . . . ?
C12 C11 C10 C9 5(2) . . . . ?
C12 C11 C10 C13 -156.8(19) . . . . ?
C9 C10 C13 C14 159.6(15) . . . . ?
C9 C10 C13 C18 -36(2) . . . . ?
C11 C10 C13 C14 -40(2) . . . . ?
C11 C10 C13 C18 125(2) . . . . ?
C10 C13 C14 C15 147.0(15) . . . . ?
C10 C13 C14 F5 -13(3) . . . . ?
C10 C13 C18 C17 -151(2) . . . . ?
C46 C45 C44 C43 -4(3) . . . . ?
C46 C47 C48 C43 -5(5) . . . . ?
C46 C47 C48 F15 -176(2) . . . . ?
C45 C46 C47 C48 -6(3) . . . . ?
C45 C46 C47 F16 173.7(11) . . . . ?
C45 C44 C43 C48 -6(3) . . . . ?
C45 C44 C43 C40 153.6(17) . . . . ?
C47 C46 C45 C44 10(3) . . . . ?
C47 C48 C43 C44 11(4) . . . . ?
C47 C48 C43 C40 -148(2) . . . . ?
C44 C43 C40 C39 40.4(16) . . . . ?
C44 C43 C40 C41 -120.6(16) . . . . ?
C48 C43 C40 C39 -161(2) . . . . ?
C48 C43 C40 C41 38(2) . . . . ?
C13 C14 C15 C16 8(2) . . . . ?
C13 C14 C15 F6 -169.3(12) . . . . ?
C13 C18 C17 C16 0(4) . . . . ?
C14 C13 C18 C17 15(4) . . . . ?
C14 C15 C16 C17 6.4(17) . . . . ?
C14 C15 C16 C19 -155.4(14) . . . . ?
C18 C13 C14 C15 -19(3) . . . . ?
C18 C13 C14 F5 -178(2) . . . . ?
C18 C17 C16 C15 -10(2) . . . . ?
C18 C17 C16 C19 153(2) . . . . ?
C15 C16 C19 C24 -176.5(14) . . . . ?
C15 C16 C19 C20 26(2) . . . . ?
C17 C16 C19 C24 22.6(18) . . . . ?
C17 C16 C19 C20 -134.9(19) . . . . ?
C16 C19 C24 C23 -156.6(16) . . . . ?
C16 C19 C24 F7 32(3) . . . . ?
C16 C19 C20 C21 152(2) . . . . ?
C19 C24 C23 C22 10(3) . . . . ?
C19 C24 C23 F8 179.3(15) . . . . ?
C19 C20 C21 C22 1(4) . . . . ?
C24 C19 C20 C21 -7(4) . . . . ?
C24 C23 C22 C25 146.5(18) . . . . ?
C24 C23 C22 C21 -15(2) . . . . ?
C20 C19 C24 C23 2(3) . . . . ?
C20 C19 C24 F7 -170(2) . . . . ?
C23 C22 C25 C26 167(3) . . . . ?
C23 C22 C25 C30 -36(2) . . . . ?
C23 C22 C21 C20 10(2) . . . . ?
C22 C25 C26 C27 157(3) . . . . ?
C22 C25 C26 F9 -28(5) . . . . ?
C22 C25 C30 C29 -157.1(19) . . . . ?
C25 C22 C21 C20 -153(2) . . . . ?
C25 C26 C27 C28 -8(6) . . . . ?
C25 C26 C27 F10 -178(3) . . . . ?
C25 C30 C29 C28 5(4) . . . . ?
C26 C25 C30 C29 1(4) . . . . ?
C26 C27 C28 C29 14(4) . . . . ?
C26 C27 C28 C31 -152(3) . . . . ?
C30 C25 C26 C27 0(6) . . . . ?
C30 C25 C26 F9 175(3) . . . . ?
C30 C29 C28 C27 -13(3) . . . . ?
C30 C29 C28 C31 154(2) . . . . ?
C27 C28 C31 C36 -160(3) . . . . ?
C27 C28 C31 C32 42(3) . . . . ?
C29 C28 C31 C36 35(3) . . . . ?
C29 C28 C31 C32 -123(2) . . . . ?
C28 C31 C36 C35 -150(3) . . . . ?
C28 C31 C36 F11 21(5) . . . . ?
C28 C31 C32 C33 156(2) . . . . ?
C31 C36 C35 C34 0(5) . . . . ?
C31 C36 C35 F12 173(2) . . . . ?
C31 C32 C33 C34 -10(3) . . . . ?
C36 C31 C32 C33 -2(4) . . . . ?
C36 C35 C34 C33 -12(3) . . . . ?
C36 C35 C34 C37 155(3) . . . . ?
C32 C31 C36 C35 7(5) . . . . ?
C32 C31 C36 F11 178(3) . . . . ?
C32 C33 C34 C35 17(3) . . . . ?
C32 C33 C34 C37 -150.0(19) . . . . ?
C35 C34 C37 C38 163(2) . . . . ?
C35 C34 C37 C42 -33(2) . . . . ?
C33 C34 C37 C38 -31(3) . . . . ?
C33 C34 C37 C42 133.1(19) . . . . ?
C34 C37 C38 C39 152(2) . . . . ?
C34 C37 C38 F13 -25(4) . . . . ?
C34 C37 C42 C41 -150.1(19) . . . . ?
C37 C38 C39 C40 0(4) . . . . ?
C37 C38 C39 F14 -175(2) . . . . ?
C37 C42 C41 C40 -6(3) . . . . ?
C38 C37 C42 C41 15(4) . . . . ?
C38 C39 C40 C43 -152(2) . . . . ?
C38 C39 C40 C41 10(2) . . . . ?
C42 C37 C38 C39 -12(4) . . . . ?
C42 C37 C38 F13 170(3) . . . . ?
C42 C41 C40 C43 155.2(17) . . . . ?
C42 C41 C40 C39 -7(2) . . . . ?
C21 C22 C25 C26 -32(3) . . . . ?
C21 C22 C25 C30 125.1(18) . . . . ?
F3 C8 C9 C10 -173(2) . . . . ?
F3 C8 C9 F4 4(5) . . . . ?
F4 C9 C10 C11 176.6(10) . . . . ?
F4 C9 C10 C13 -22(2) . . . . ?
F7 C24 C23 C22 -178.2(15) . . . . ?
F7 C24 C23 F8 -8(3) . . . . ?
F8 C23 C22 C25 -23.2(19) . . . . ?
F8 C23 C22 C21 175.6(10) . . . . ?
F11 C36 C35 C34 -172(2) . . . . ?
F11 C36 C35 F12 1(4) . . . . ?
F12 C35 C34 C33 175.2(11) . . . . ?
F12 C35 C34 C37 -18(2) . . . . ?
F10 C27 C28 C29 -176.3(12) . . . . ?
F10 C27 C28 C31 18(3) . . . . ?
F13 C38 C39 C40 177(2) . . . . ?
F13 C38 C39 F14 3(4) . . . . ?
F14 C39 C40 C43 23.0(10) . . . . ?
F14 C39 C40 C41 -175.7(7) . . . . ?
F15 C48 C43 C44 -179(3) . . . . ?
F15 C48 C43 C40 23(4) . . . . ?
F16 C47 C48 C43 176(2) . . . . ?
F16 C47 C48 F15 5(4) . . . . ?
F5 C14 C15 C16 169.8(11) . . . . ?
F5 C14 C15 F6 -8(2) . . . . ?
F6 C15 C16 C17 -176.0(8) . . . . ?
F6 C15 C16 C19 22.2(12) . . . . ?
F9 C26 C27 C28 177(3) . . . . ?
F9 C26 C27 F10 7(5) . . . . ?
C141 C140 C139 C139 9(3) . . . 2_655 ?
F2 C3 C4 C5 -174.6(11) . . . . ?
F2 C3 C4 C7 -17(2) . . . . ?
F1 C2 C3 C4 -164.6(15) . . . . ?
F1 C2 C3 F2 9(2) . . . . ?
F1 C2 C1 C6 170(2) . . . . ?
F1 C2 C1 C46 4(2) . . . . ?
C139 C140 C141 C141 -7(2) . . . 2_655 ?
F38 C111 C112 C115 -7.5(11) . . . . ?
F38 C111 C112 C113 -169.2(9) . . . . ?
F38 C111 C110 C109 164.8(8) . . . . ?
F38 C111 C110 F37 4.3(11) . . . . ?
C144 C143 C142 C147 2(4) . . . . ?
C143 C144 C145 C146 2(3) . . . . ?
C143 C142 C147 C146 -4(3) . . . . ?
C142 C147 C146 C145 4(3) . . . . ?
C147 C146 C145 C144 -3(2) . . . . ?
C145 C144 C143 C142 -2(4) . . . . ?
